data_7030298
loop_
_publ_author_name
'Davin, Julien P.'
'Buffet, Jean-Charles'
'Spaniol, Thomas P.'
'Okuda, Jun'

_publ_section_title
;
 Alkaline earth metal complexes of a chiral polyether as initiator for the
 ring-opening polymerization of lactide.
;
_journal_issue 40
_journal_name_full 'Dalton transactions (Cambridge, England : 2003)'
_journal_page_first 12612
_journal_page_last 12618
_journal_paper_doi 10.1039/c2dt31309j
_journal_volume 41
_journal_year 2012
_chemical_formula_moiety 'C24 H72 Ca2 N4 O2 Si8'
_chemical_formula_sum 'C24 H72 Ca2 N4 O2 Si8'
_chemical_formula_weight 753.74
_chemical_name_systematic
;
?
;
_space_group_IT_number 14
_space_group_name_Hall '-P 2yn'
_symmetry_cell_setting monoclinic
_symmetry_space_group_name_Hall '-P 2yn'
_symmetry_space_group_name_H-M 'P 1 21/n 1'
_atom_sites_solution_hydrogens geom
_atom_sites_solution_primary direct
_atom_sites_solution_secondary difmap
_audit_creation_method SHELXL-97
_cell_angle_alpha 90.00
_cell_angle_beta 97.8750(15)
_cell_angle_gamma 90.00
_cell_formula_units_Z 8
_cell_length_a 18.1714(18)
_cell_length_b 23.153(2)
_cell_length_c 21.826(2)
_cell_measurement_reflns_used 6991
_cell_measurement_temperature 100(2)
_cell_measurement_theta_max 26.74
_cell_measurement_theta_min 2.24
_cell_volume 9096.1(15)
_computing_cell_refinement 'Bruker SMART (2001)'
_computing_data_collection 'Bruker SMART (2001)'
_computing_data_reduction 'Bruker SAINT+ (1999)'
_computing_molecular_graphics 'Ortep-3 for Windows (Farrugia, 1997)'
_computing_structure_refinement 'SHELXL-97 (Sheldrick, 1997)'
_computing_structure_solution 'SIR 92 (Altomare et al, 1992)'
_diffrn_ambient_temperature 100(2)
_diffrn_measured_fraction_theta_full 1.000
_diffrn_measured_fraction_theta_max 0.997
_diffrn_measurement_device_type 'CCD area detector'
_diffrn_measurement_method 'omega scans'
_diffrn_radiation_monochromator graphite
_diffrn_radiation_source 'fine-focus sealed tube'
_diffrn_radiation_type MoK\a
_diffrn_radiation_wavelength 0.71073
_diffrn_reflns_av_R_equivalents 0.0811
_diffrn_reflns_av_sigmaI/netI 0.0775
_diffrn_reflns_limit_h_max 24
_diffrn_reflns_limit_h_min -24
_diffrn_reflns_limit_k_max 30
_diffrn_reflns_limit_k_min -30
_diffrn_reflns_limit_l_max 29
_diffrn_reflns_limit_l_min -29
_diffrn_reflns_number 123697
_diffrn_reflns_theta_full 25.00
_diffrn_reflns_theta_max 28.39
_diffrn_reflns_theta_min 1.43
_exptl_absorpt_coefficient_mu 0.486
_exptl_absorpt_correction_T_max 0.9485
_exptl_absorpt_correction_T_min 0.8760
_exptl_absorpt_correction_type multi-scan
_exptl_absorpt_process_details 'Platon Mulabs'
_exptl_crystal_colour colourless
_exptl_crystal_density_diffrn 1.101
_exptl_crystal_density_method 'not measured'
_exptl_crystal_description fragment
_exptl_crystal_F_000 3296
_exptl_crystal_size_max 0.28
_exptl_crystal_size_mid 0.23
_exptl_crystal_size_min 0.11
_refine_diff_density_max 0.990
_refine_diff_density_min -0.497
_refine_diff_density_rms 0.065
_refine_ls_extinction_method none
_refine_ls_goodness_of_fit_ref 0.850
_refine_ls_hydrogen_treatment mixed
_refine_ls_matrix_type full
_refine_ls_number_parameters 801
_refine_ls_number_reflns 22744
_refine_ls_number_restraints 0
_refine_ls_restrained_S_all 0.850
_refine_ls_R_factor_all 0.0661
_refine_ls_R_factor_gt 0.0366
_refine_ls_shift/su_max 0.002
_refine_ls_shift/su_mean 0.000
_refine_ls_structure_factor_coef Fsqd
_refine_ls_weighting_details 'calc w=1/[\s^2^(Fo^2^)+(0.0275P)^2^+0.0000P] where P=(Fo^2^+2Fc^2^)/3'
_refine_ls_weighting_scheme calc
_refine_ls_wR_factor_gt 0.0733
_refine_ls_wR_factor_ref 0.0803
_reflns_number_gt 14770
_reflns_number_total 22744
_reflns_threshold_expression >2sigma(I)
_cod_data_source_file c2dt31309j.txt
_cod_data_source_block '[Ca{N(SiMe3)2}2(thf)2]'
_cod_original_cell_volume 9095.8(16)
_cod_original_sg_symbol_H-M 'P 21/n'
_cod_database_code 7030298

loop_
_symmetry_equiv_pos_as_xyz
'x, y, z'
'-x+1/2, y+1/2, -z+1/2'
'-x, -y, -z'
'x-1/2, -y-1/2, z-1/2'

loop_
_atom_site_label
_atom_site_type_symbol
_atom_site_fract_x
_atom_site_fract_y
_atom_site_fract_z
_atom_site_U_iso_or_equiv
_atom_site_adp_type
_atom_site_occupancy
_atom_site_symmetry_multiplicity
_atom_site_calc_flag
_atom_site_refinement_flags
Si1 Si 0.34418(3) 0.66732(2) 0.19180(3) 0.02323(13) Uani 1 1 d .
H1 H 0.2712(10) 0.6817(8) 0.1580(8) 0.028 Uiso 1 1 d .
Si2 Si 0.41144(3) 0.55088(2) 0.21455(3) 0.02125(13) Uani 1 1 d .
H2 H 0.3926(10) 0.5024(8) 0.2525(8) 0.026 Uiso 1 1 d .
Si3 Si 0.16873(3) 0.65148(2) 0.30095(3) 0.02160(13) Uani 1 1 d .
H3 H 0.2437(10) 0.6510(8) 0.3375(8) 0.026 Uiso 1 1 d .
Si4 Si 0.08702(3) 0.55546(2) 0.23082(3) 0.02097(13) Uani 1 1 d .
H4 H 0.0951(10) 0.5321(8) 0.1707(8) 0.025 Uiso 1 1 d .
Si5 Si 0.22299(3) 0.44625(3) 0.14485(3) 0.02561(14) Uani 1 1 d .
H5 H 0.2345(10) 0.4749(8) 0.2071(8) 0.031 Uiso 1 1 d .
Si6 Si 0.21542(3) 0.50480(3) 0.01705(3) 0.02635(14) Uani 1 1 d .
H6 H 0.2156(10) 0.5655(8) 0.0005(9) 0.032 Uiso 1 1 d .
Si7 Si 0.24197(3) 0.49238(3) 0.42316(3) 0.02488(14) Uani 1 1 d .
H7 H 0.2179(10) 0.5503(8) 0.4084(8) 0.030 Uiso 1 1 d .
Si8 Si 0.31117(3) 0.40444(2) 0.34382(3) 0.02256(13) Uani 1 1 d .
H8 H 0.3345(10) 0.4072(8) 0.2844(8) 0.027 Uiso 1 1 d .
O1 O 0.12332(7) 0.63934(6) 0.08998(6) 0.0253(3) Uani 1 1 d .
O2 O 0.39121(7) 0.58513(6) 0.37534(6) 0.0241(3) Uani 1 1 d .
N1 N 0.33737(8) 0.59675(7) 0.21164(7) 0.0194(4) Uani 1 1 d .
N2 N 0.16718(8) 0.59236(6) 0.25409(7) 0.0178(3) Uani 1 1 d .
N3 N 0.22110(9) 0.50114(7) 0.09439(7) 0.0239(4) Uani 1 1 d .
N4 N 0.28327(9) 0.47054(7) 0.36301(7) 0.0200(4) Uani 1 1 d .
Ca1 Ca 0.21328(2) 0.583173(17) 0.152756(18) 0.01897(9) Uani 1 1 d .
Ca2 Ca 0.28748(2) 0.553031(17) 0.303453(18) 0.01801(9) Uani 1 1 d .
C1 C 0.36098(11) 0.72034(9) 0.25660(10) 0.0294(5) Uani 1 1 d .
H1A H 0.4123 0.7167 0.2770 0.044 Uiso 1 1 calc R
H1B H 0.3267 0.7126 0.2866 0.044 Uiso 1 1 calc R
H1C H 0.3528 0.7596 0.2403 0.044 Uiso 1 1 calc R
C2 C 0.41071(12) 0.68353(10) 0.13576(10) 0.0380(6) Uani 1 1 d .
H2A H 0.3994 0.6589 0.0992 0.057 Uiso 1 1 calc R
H2B H 0.4616 0.6760 0.1554 0.057 Uiso 1 1 calc R
H2C H 0.4060 0.7242 0.1233 0.057 Uiso 1 1 calc R
C3 C 0.42828(12) 0.51986(10) 0.13881(10) 0.0354(6) Uani 1 1 d .
H3A H 0.4508 0.5493 0.1150 0.053 Uiso 1 1 calc R
H3B H 0.3810 0.5072 0.1156 0.053 Uiso 1 1 calc R
H3C H 0.4619 0.4867 0.1460 0.053 Uiso 1 1 calc R
C4 C 0.50161(10) 0.58068(9) 0.25310(9) 0.0250(5) Uani 1 1 d .
H4A H 0.4928 0.6038 0.2890 0.037 Uiso 1 1 calc R
H4B H 0.5238 0.6051 0.2238 0.037 Uiso 1 1 calc R
H4C H 0.5355 0.5488 0.2666 0.037 Uiso 1 1 calc R
C5 C 0.10300(12) 0.65159(10) 0.35946(10) 0.0343(6) Uani 1 1 d .
H5A H 0.1036 0.6136 0.3794 0.051 Uiso 1 1 calc R
H5B H 0.0527 0.6600 0.3390 0.051 Uiso 1 1 calc R
H5C H 0.1181 0.6812 0.3907 0.051 Uiso 1 1 calc R
C6 C 0.15871(12) 0.72239(9) 0.26025(10) 0.0332(5) Uani 1 1 d .
H6A H 0.1077 0.7266 0.2393 0.050 Uiso 1 1 calc R
H6B H 0.1934 0.7242 0.2296 0.050 Uiso 1 1 calc R
H6C H 0.1698 0.7537 0.2904 0.050 Uiso 1 1 calc R
C7 C 0.00033(11) 0.59955(9) 0.21553(10) 0.0322(5) Uani 1 1 d .
H7A H 0.0102 0.6345 0.1927 0.048 Uiso 1 1 calc R
H7B H -0.0160 0.6104 0.2549 0.048 Uiso 1 1 calc R
H7C H -0.0386 0.5769 0.1910 0.048 Uiso 1 1 calc R
C8 C 0.07033(12) 0.49264(9) 0.27985(10) 0.0357(6) Uani 1 1 d .
H8A H 0.0564 0.5063 0.3192 0.054 Uiso 1 1 calc R
H8B H 0.1157 0.4694 0.2879 0.054 Uiso 1 1 calc R
H8C H 0.0301 0.4690 0.2584 0.054 Uiso 1 1 calc R
C9 C 0.30027(13) 0.39277(9) 0.14506(10) 0.0368(6) Uani 1 1 d .
H9A H 0.3481 0.4125 0.1553 0.055 Uiso 1 1 calc R
H9B H 0.2977 0.3750 0.1040 0.055 Uiso 1 1 calc R
H9C H 0.2955 0.3628 0.1759 0.055 Uiso 1 1 calc R
C10 C 0.13602(13) 0.40266(9) 0.14282(10) 0.0378(6) Uani 1 1 d .
H10A H 0.1296 0.3784 0.1057 0.057 Uiso 1 1 calc R
H10B H 0.0933 0.4286 0.1421 0.057 Uiso 1 1 calc R
H10C H 0.1396 0.3781 0.1797 0.057 Uiso 1 1 calc R
C11 C 0.12812(12) 0.47247(9) -0.02504(10) 0.0336(5) Uani 1 1 d .
H11A H 0.0849 0.4911 -0.0111 0.050 Uiso 1 1 calc R
H11B H 0.1271 0.4310 -0.0163 0.050 Uiso 1 1 calc R
H11C H 0.1268 0.4785 -0.0696 0.050 Uiso 1 1 calc R
C12 C 0.29481(13) 0.47172(11) -0.01685(10) 0.0432(6) Uani 1 1 d .
H12A H 0.2972 0.4303 -0.0076 0.065 Uiso 1 1 calc R
H12B H 0.3414 0.4902 0.0011 0.065 Uiso 1 1 calc R
H12C H 0.2874 0.4774 -0.0618 0.065 Uiso 1 1 calc R
C13 C 0.30218(12) 0.49965(9) 0.49968(9) 0.0329(5) Uani 1 1 d .
H13A H 0.3411 0.5283 0.4963 0.049 Uiso 1 1 calc R
H13B H 0.3251 0.4623 0.5116 0.049 Uiso 1 1 calc R
H13C H 0.2718 0.5121 0.5311 0.049 Uiso 1 1 calc R
C14 C 0.16009(12) 0.44966(11) 0.44032(11) 0.0434(6) Uani 1 1 d .
H14A H 0.1772 0.4141 0.4620 0.065 Uiso 1 1 calc R
H14B H 0.1287 0.4399 0.4015 0.065 Uiso 1 1 calc R
H14C H 0.1313 0.4726 0.4664 0.065 Uiso 1 1 calc R
C15 C 0.39243(12) 0.37504(9) 0.39702(10) 0.0337(5) Uani 1 1 d .
H15A H 0.3793 0.3719 0.4390 0.051 Uiso 1 1 calc R
H15B H 0.4350 0.4011 0.3973 0.051 Uiso 1 1 calc R
H15C H 0.4055 0.3368 0.3826 0.051 Uiso 1 1 calc R
C16 C 0.23710(13) 0.34801(10) 0.33819(12) 0.0451(7) Uani 1 1 d .
H16A H 0.1943 0.3607 0.3090 0.068 Uiso 1 1 calc R
H16B H 0.2217 0.3420 0.3790 0.068 Uiso 1 1 calc R
H16C H 0.2564 0.3118 0.3236 0.068 Uiso 1 1 calc R
C17 C 0.12281(15) 0.69977(11) 0.07564(14) 0.0621(9) Uani 1 1 d .
H17A H 0.1685 0.7103 0.0582 0.074 Uiso 1 1 calc R
H17B H 0.1209 0.7228 0.1136 0.074 Uiso 1 1 calc R
C18 C 0.05534(12) 0.71191(9) 0.02922(10) 0.0313(5) Uani 1 1 d .
H18A H 0.0688 0.7154 -0.0131 0.038 Uiso 1 1 calc R
H18B H 0.0302 0.7478 0.0397 0.038 Uiso 1 1 calc R
C19 C 0.00648(12) 0.65955(9) 0.03465(10) 0.0344(6) Uani 1 1 d .
H19A H -0.0257 0.6652 0.0673 0.041 Uiso 1 1 calc R
H19B H -0.0251 0.6513 -0.0051 0.041 Uiso 1 1 calc R
C20 C 0.06173(11) 0.61213(9) 0.05152(10) 0.0294(5) Uani 1 1 d .
H20A H 0.0399 0.5811 0.0745 0.035 Uiso 1 1 calc R
H20B H 0.0782 0.5953 0.0140 0.035 Uiso 1 1 calc R
C21 C 0.41327(12) 0.64075(9) 0.40147(10) 0.0300(5) Uani 1 1 d .
H21A H 0.3694 0.6631 0.4100 0.036 Uiso 1 1 calc R
H21B H 0.4401 0.6632 0.3729 0.036 Uiso 1 1 calc R
C22 C 0.46332(13) 0.62761(10) 0.46038(10) 0.0394(6) Uani 1 1 d .
H22A H 0.4344 0.6194 0.4946 0.047 Uiso 1 1 calc R
H22B H 0.4980 0.6599 0.4724 0.047 Uiso 1 1 calc R
C23 C 0.50445(13) 0.57427(10) 0.44310(12) 0.0431(6) Uani 1 1 d .
H23A H 0.5473 0.5848 0.4218 0.052 Uiso 1 1 calc R
H23B H 0.5223 0.5508 0.4801 0.052 Uiso 1 1 calc R
C24 C 0.44621(11) 0.54228(9) 0.40026(9) 0.0265(5) Uani 1 1 d .
H24A H 0.4687 0.5237 0.3664 0.032 Uiso 1 1 calc R
H24B H 0.4228 0.5120 0.4231 0.032 Uiso 1 1 calc R
Si9 Si 0.07591(3) 0.19167(2) 0.77013(3) 0.02153(13) Uani 1 1 d .
H9 H 0.0825(10) 0.2386(8) 0.7292(8) 0.026 Uiso 1 1 d .
Si10 Si 0.15758(3) 0.08072(2) 0.78749(3) 0.02047(12) Uani 1 1 d .
H10 H 0.2329(10) 0.0700(8) 0.8177(8) 0.025 Uiso 1 1 d .
Si11 Si 0.40326(3) 0.20502(2) 0.75704(3) 0.02337(13) Uani 1 1 d .
H11 H 0.3922(10) 0.2233(8) 0.8205(8) 0.028 Uiso 1 1 d .
Si12 Si 0.32847(3) 0.11158(2) 0.67931(3) 0.02156(13) Uani 1 1 d .
H12 H 0.2564(10) 0.1126(8) 0.6432(8) 0.026 Uiso 1 1 d .
Si13 Si 0.26168(3) 0.23483(3) 0.97689(3) 0.02461(14) Uani 1 1 d .
H13 H 0.3283(10) 0.2452(8) 1.0168(8) 0.030 Uiso 1 1 d .
Si14 Si 0.27006(3) 0.30477(2) 0.85745(3) 0.02102(13) Uani 1 1 d .
H14 H 0.2592(10) 0.2803(8) 0.7919(8) 0.025 Uiso 1 1 d .
Si15 Si 0.18032(3) 0.35291(3) 0.66538(3) 0.02817(14) Uani 1 1 d .
H15 H 0.1440(10) 0.3436(8) 0.7215(9) 0.034 Uiso 1 1 d .
Si16 Si 0.23994(4) 0.27596(3) 0.56977(3) 0.03473(16) Uani 1 1 d .
H16 H 0.2660(11) 0.2144(9) 0.5763(9) 0.042 Uiso 1 1 d .
O3 O 0.37166(8) 0.11757(6) 0.89058(7) 0.0339(4) Uani 1 1 d .
O4 O 0.10006(8) 0.17027(6) 0.60604(6) 0.0323(4) Uani 1 1 d .
N5 N 0.15603(8) 0.15285(7) 0.77258(7) 0.0187(4) Uani 1 1 d .
N6 N 0.32505(8) 0.16631(7) 0.73122(7) 0.0199(4) Uani 1 1 d .
N7 N 0.26791(9) 0.24575(7) 0.90177(7) 0.0212(4) Uani 1 1 d .
N8 N 0.20537(9) 0.29025(7) 0.63566(7) 0.0242(4) Uani 1 1 d .
Ca3 Ca 0.27760(2) 0.171675(17) 0.832209(18) 0.01946(9) Uani 1 1 d .
Ca4 Ca 0.20071(2) 0.200902(18) 0.681849(18) 0.02178(9) Uani 1 1 d .
C25 C 0.05902(12) 0.22283(9) 0.84576(10) 0.0311(5) Uani 1 1 d .
H25A H 0.0445 0.1920 0.8724 0.047 Uiso 1 1 calc R
H25B H 0.0192 0.2516 0.8388 0.047 Uiso 1 1 calc R
H25C H 0.1045 0.2413 0.8658 0.047 Uiso 1 1 calc R
C26 C -0.00990(11) 0.15256(9) 0.73525(10) 0.0309(5) Uani 1 1 d .
H26A H 0.0000 0.1322 0.6979 0.046 Uiso 1 1 calc R
H26B H -0.0502 0.1804 0.7245 0.046 Uiso 1 1 calc R
H26C H -0.0244 0.1246 0.7652 0.046 Uiso 1 1 calc R
C27 C 0.09763(12) 0.05565(9) 0.84539(9) 0.0300(5) Uani 1 1 d .
H27A H 0.1043 0.0814 0.8814 0.045 Uiso 1 1 calc R
H27B H 0.1117 0.0162 0.8585 0.045 Uiso 1 1 calc R
H27C H 0.0455 0.0562 0.8266 0.045 Uiso 1 1 calc R
C28 C 0.14176(11) 0.03256(8) 0.71834(9) 0.0248(5) Uani 1 1 d .
H28A H 0.0905 0.0371 0.6980 0.037 Uiso 1 1 calc R
H28B H 0.1502 -0.0077 0.7313 0.037 Uiso 1 1 calc R
H28C H 0.1762 0.0430 0.6893 0.037 Uiso 1 1 calc R
C29 C 0.41710(12) 0.27019(9) 0.71032(11) 0.0362(6) Uani 1 1 d .
H29A H 0.4319 0.2584 0.6706 0.054 Uiso 1 1 calc R
H29B H 0.4561 0.2944 0.7327 0.054 Uiso 1 1 calc R
H29C H 0.3706 0.2921 0.7029 0.054 Uiso 1 1 calc R
C30 C 0.49191(11) 0.16343(9) 0.77136(10) 0.0312(5) Uani 1 1 d .
H30A H 0.4837 0.1275 0.7932 0.047 Uiso 1 1 calc R
H30B H 0.5297 0.1867 0.7966 0.047 Uiso 1 1 calc R
H30C H 0.5089 0.1543 0.7318 0.047 Uiso 1 1 calc R
C31 C 0.34326(12) 0.03731(9) 0.71146(10) 0.0302(5) Uani 1 1 d .
H31A H 0.3945 0.0335 0.7319 0.045 Uiso 1 1 calc R
H31B H 0.3342 0.0091 0.6778 0.045 Uiso 1 1 calc R
H31C H 0.3089 0.0303 0.7415 0.045 Uiso 1 1 calc R
C32 C 0.39430(12) 0.12183(10) 0.62173(10) 0.0345(6) Uani 1 1 d .
H32A H 0.3878 0.1606 0.6038 0.052 Uiso 1 1 calc R
H32B H 0.3843 0.0929 0.5889 0.052 Uiso 1 1 calc R
H32C H 0.4454 0.1174 0.6423 0.052 Uiso 1 1 calc R
C33 C 0.18982(13) 0.27882(10) 1.00999(10) 0.0413(6) Uani 1 1 d .
H33A H 0.2006 0.3200 1.0058 0.062 Uiso 1 1 calc R
H33B H 0.1907 0.2693 1.0538 0.062 Uiso 1 1 calc R
H33C H 0.1406 0.2702 0.9876 0.062 Uiso 1 1 calc R
C34 C 0.23958(13) 0.15688(9) 0.98877(10) 0.0376(6) Uani 1 1 d .
H34A H 0.1911 0.1476 0.9653 0.056 Uiso 1 1 calc R
H34B H 0.2381 0.1497 1.0328 0.056 Uiso 1 1 calc R
H34C H 0.2779 0.1326 0.9744 0.056 Uiso 1 1 calc R
C35 C 0.35853(11) 0.34724(9) 0.86853(10) 0.0317(5) Uani 1 1 d .
H35A H 0.3637 0.3668 0.9087 0.048 Uiso 1 1 calc R
H35B H 0.3575 0.3760 0.8355 0.048 Uiso 1 1 calc R
H35C H 0.4007 0.3211 0.8672 0.048 Uiso 1 1 calc R
C36 C 0.19314(11) 0.35797(9) 0.85857(9) 0.0293(5) Uani 1 1 d .
H36A H 0.1454 0.3387 0.8465 0.044 Uiso 1 1 calc R
H36B H 0.1989 0.3893 0.8295 0.044 Uiso 1 1 calc R
H36C H 0.1947 0.3738 0.9004 0.044 Uiso 1 1 calc R
C37 C 0.25831(13) 0.40543(10) 0.68556(12) 0.0468(7) Uani 1 1 d .
H37A H 0.2983 0.3868 0.7133 0.070 Uiso 1 1 calc R
H37B H 0.2402 0.4391 0.7062 0.070 Uiso 1 1 calc R
H37C H 0.2773 0.4178 0.6477 0.070 Uiso 1 1 calc R
C38 C 0.10629(13) 0.39337(10) 0.61492(10) 0.0400(6) Uani 1 1 d .
H38A H 0.1260 0.4071 0.5779 0.060 Uiso 1 1 calc R
H38B H 0.0902 0.4264 0.6377 0.060 Uiso 1 1 calc R
H38C H 0.0639 0.3678 0.6026 0.060 Uiso 1 1 calc R
C39 C 0.32053(14) 0.32046(11) 0.55363(12) 0.0518(7) Uani 1 1 d .
H39A H 0.3041 0.3602 0.5443 0.078 Uiso 1 1 calc R
H39B H 0.3412 0.3043 0.5182 0.078 Uiso 1 1 calc R
H39C H 0.3587 0.3203 0.5900 0.078 Uiso 1 1 calc R
C40 C 0.17281(16) 0.27720(11) 0.49760(10) 0.0592(8) Uani 1 1 d .
H40A H 0.1350 0.2474 0.4997 0.089 Uiso 1 1 calc R
H40B H 0.1991 0.2697 0.4621 0.089 Uiso 1 1 calc R
H40C H 0.1489 0.3152 0.4929 0.089 Uiso 1 1 calc R
C41 C 0.38192(14) 0.05558(10) 0.89266(11) 0.0444(7) Uani 1 1 d .
H41A H 0.3840 0.0403 0.8506 0.053 Uiso 1 1 calc R
H41B H 0.3402 0.0367 0.9097 0.053 Uiso 1 1 calc R
C42 C 0.45269(14) 0.04426(12) 0.93288(13) 0.0561(8) Uani 1 1 d .
H42A H 0.4496 0.0085 0.9573 0.067 Uiso 1 1 calc R
H42B H 0.4943 0.0407 0.9083 0.067 Uiso 1 1 calc R
C43 C 0.46187(17) 0.09542(13) 0.97330(12) 0.0714(10) Uani 1 1 d .
H43A H 0.5151 0.1024 0.9882 0.086 Uiso 1 1 calc R
H43B H 0.4351 0.0903 1.0095 0.086 Uiso 1 1 calc R
C44 C 0.42966(13) 0.14457(11) 0.93390(11) 0.0468(7) Uani 1 1 d .
H44A H 0.4086 0.1742 0.9592 0.056 Uiso 1 1 calc R
H44B H 0.4678 0.1627 0.9118 0.056 Uiso 1 1 calc R
C45 C 0.03683(13) 0.20821(11) 0.58735(10) 0.0430(6) Uani 1 1 d .
H45A H 0.0539 0.2479 0.5801 0.052 Uiso 1 1 calc R
H45B H 0.0036 0.2095 0.6197 0.052 Uiso 1 1 calc R
C46 C -0.00326(14) 0.18242(13) 0.52795(12) 0.0557(8) Uani 1 1 d .
H46A H -0.0576 0.1882 0.5250 0.067 Uiso 1 1 calc R
H46B H 0.0145 0.1998 0.4912 0.067 Uiso 1 1 calc R
C47 C 0.01638(14) 0.11957(12) 0.53355(12) 0.0536(8) Uani 1 1 d .
H47A H 0.0127 0.1010 0.4924 0.064 Uiso 1 1 calc R
H47B H -0.0161 0.0989 0.5591 0.064 Uiso 1 1 calc R
C48 C 0.09570(14) 0.12096(10) 0.56487(11) 0.0431(6) Uani 1 1 d .
H48A H 0.1081 0.0849 0.5884 0.052 Uiso 1 1 calc R
H48B H 0.1305 0.1255 0.5340 0.052 Uiso 1 1 calc R

loop_
_atom_site_aniso_label
_atom_site_aniso_U_11
_atom_site_aniso_U_22
_atom_site_aniso_U_33
_atom_site_aniso_U_23
_atom_site_aniso_U_13
_atom_site_aniso_U_12
Si1 0.0170(3) 0.0258(3) 0.0264(3) 0.0081(2) 0.0012(2) -0.0009(2)
Si2 0.0172(3) 0.0246(3) 0.0224(3) 0.0005(2) 0.0039(2) 0.0021(2)
Si3 0.0178(3) 0.0225(3) 0.0245(3) -0.0033(2) 0.0031(2) 0.0016(2)
Si4 0.0159(3) 0.0227(3) 0.0240(3) 0.0015(2) 0.0014(2) -0.0004(2)
Si5 0.0298(3) 0.0245(3) 0.0215(3) -0.0034(2) -0.0002(3) 0.0044(3)
Si6 0.0289(3) 0.0293(3) 0.0204(3) -0.0030(3) 0.0017(3) 0.0013(3)
Si7 0.0289(3) 0.0265(3) 0.0199(3) 0.0036(2) 0.0060(3) 0.0059(3)
Si8 0.0265(3) 0.0221(3) 0.0193(3) 0.0005(2) 0.0041(2) 0.0017(3)
O1 0.0247(8) 0.0236(8) 0.0258(8) 0.0025(6) -0.0033(6) 0.0014(6)
O2 0.0218(8) 0.0239(8) 0.0247(8) -0.0007(6) -0.0036(6) 0.0010(6)
N1 0.0159(8) 0.0235(9) 0.0189(9) 0.0029(7) 0.0031(7) 0.0019(7)
N2 0.0150(8) 0.0196(9) 0.0188(9) 0.0003(7) 0.0030(7) 0.0000(7)
N3 0.0248(9) 0.0272(10) 0.0189(9) -0.0019(7) 0.0002(7) 0.0040(8)
N4 0.0223(9) 0.0220(9) 0.0159(9) 0.0016(7) 0.0031(7) -0.0011(7)
Ca1 0.0177(2) 0.0220(2) 0.0170(2) 0.00045(16) 0.00149(16) 0.00169(17)
Ca2 0.0158(2) 0.0204(2) 0.0178(2) 0.00328(16) 0.00206(16) 0.00087(17)
C1 0.0225(12) 0.0243(12) 0.0401(14) 0.0066(10) -0.0001(10) -0.0045(9)
C2 0.0296(13) 0.0482(16) 0.0369(14) 0.0186(11) 0.0074(11) -0.0021(11)
C3 0.0264(12) 0.0499(16) 0.0301(13) -0.0090(11) 0.0045(10) 0.0063(11)
C4 0.0198(11) 0.0286(12) 0.0265(12) 0.0014(9) 0.0034(9) 0.0024(9)
C5 0.0297(13) 0.0440(15) 0.0306(13) -0.0092(11) 0.0093(10) 0.0021(11)
C6 0.0271(12) 0.0248(12) 0.0464(15) -0.0029(10) 0.0000(11) 0.0036(10)
C7 0.0221(12) 0.0361(14) 0.0371(14) -0.0023(10) -0.0008(10) 0.0020(10)
C8 0.0267(13) 0.0363(14) 0.0436(14) 0.0105(11) 0.0029(11) -0.0085(11)
C9 0.0462(15) 0.0328(13) 0.0296(13) -0.0036(10) -0.0018(11) 0.0123(12)
C10 0.0451(15) 0.0303(13) 0.0378(14) -0.0039(11) 0.0048(12) -0.0026(11)
C11 0.0385(14) 0.0355(13) 0.0254(12) -0.0059(10) -0.0005(10) 0.0001(11)
C12 0.0393(15) 0.0633(18) 0.0278(13) -0.0108(12) 0.0080(11) 0.0008(13)
C13 0.0414(14) 0.0373(14) 0.0208(12) 0.0022(10) 0.0067(10) 0.0045(11)
C14 0.0332(14) 0.0642(18) 0.0351(14) 0.0064(12) 0.0129(11) -0.0012(13)
C15 0.0376(14) 0.0303(13) 0.0330(13) 0.0042(10) 0.0039(11) 0.0073(11)
C16 0.0390(15) 0.0281(13) 0.0674(19) -0.0127(12) 0.0045(13) -0.0063(11)
C17 0.0488(17) 0.0340(16) 0.092(2) 0.0267(15) -0.0298(16) -0.0065(13)
C18 0.0353(13) 0.0273(12) 0.0295(13) 0.0050(10) -0.0015(10) 0.0078(10)
C19 0.0303(13) 0.0378(14) 0.0325(13) 0.0009(10) -0.0057(10) 0.0065(11)
C20 0.0326(13) 0.0272(12) 0.0258(12) -0.0009(9) -0.0050(10) -0.0012(10)
C21 0.0300(13) 0.0276(13) 0.0310(13) -0.0046(10) -0.0006(10) -0.0002(10)
C22 0.0390(14) 0.0427(15) 0.0329(14) -0.0054(11) -0.0080(11) -0.0036(12)
C23 0.0329(14) 0.0360(14) 0.0542(17) 0.0000(12) -0.0163(12) -0.0004(11)
C24 0.0228(11) 0.0289(12) 0.0266(12) 0.0040(9) -0.0009(9) 0.0055(9)
Si9 0.0167(3) 0.0243(3) 0.0237(3) -0.0008(2) 0.0034(2) -0.0001(2)
Si10 0.0187(3) 0.0215(3) 0.0210(3) 0.0016(2) 0.0019(2) -0.0026(2)
Si11 0.0164(3) 0.0217(3) 0.0325(3) -0.0047(3) 0.0051(3) -0.0018(2)
Si12 0.0199(3) 0.0232(3) 0.0223(3) -0.0040(2) 0.0057(2) -0.0026(2)
Si13 0.0269(3) 0.0283(3) 0.0183(3) -0.0004(2) 0.0020(3) -0.0007(3)
Si14 0.0216(3) 0.0220(3) 0.0196(3) -0.0009(2) 0.0033(2) 0.0027(2)
Si15 0.0306(4) 0.0279(3) 0.0250(3) -0.0017(3) 0.0000(3) 0.0023(3)
Si16 0.0561(5) 0.0236(3) 0.0277(4) 0.0028(3) 0.0171(3) -0.0004(3)
O3 0.0276(9) 0.0370(10) 0.0334(9) -0.0021(7) -0.0088(7) 0.0079(7)
O4 0.0312(9) 0.0389(9) 0.0251(8) -0.0004(7) -0.0027(7) 0.0039(7)
N5 0.0153(8) 0.0219(9) 0.0191(9) -0.0008(7) 0.0024(7) -0.0007(7)
N6 0.0149(8) 0.0201(9) 0.0257(9) -0.0037(7) 0.0058(7) -0.0017(7)
N7 0.0214(9) 0.0224(9) 0.0197(9) -0.0013(7) 0.0026(7) 0.0012(7)
N8 0.0286(10) 0.0239(10) 0.0204(9) 0.0022(7) 0.0041(8) 0.0008(8)
Ca3 0.0162(2) 0.0226(2) 0.0191(2) -0.00249(17) 0.00067(16) -0.00015(17)
Ca4 0.0206(2) 0.0250(2) 0.0201(2) 0.00416(17) 0.00432(17) 0.00085(18)
C25 0.0251(12) 0.0357(13) 0.0342(13) -0.0068(10) 0.0097(10) 0.0023(10)
C26 0.0186(11) 0.0365(13) 0.0367(13) -0.0036(10) 0.0010(10) 0.0008(10)
C27 0.0333(13) 0.0320(13) 0.0252(12) 0.0031(10) 0.0058(10) -0.0078(10)
C28 0.0224(11) 0.0246(11) 0.0276(12) -0.0012(9) 0.0043(9) -0.0036(9)
C29 0.0249(12) 0.0279(13) 0.0565(16) 0.0034(11) 0.0082(11) -0.0051(10)
C30 0.0213(12) 0.0299(13) 0.0429(14) -0.0045(10) 0.0059(10) 0.0001(10)
C31 0.0290(12) 0.0269(12) 0.0351(13) -0.0053(10) 0.0054(10) 0.0022(10)
C32 0.0355(14) 0.0392(14) 0.0313(13) -0.0086(10) 0.0141(11) -0.0059(11)
C33 0.0537(16) 0.0454(15) 0.0272(13) -0.0013(11) 0.0137(12) 0.0081(13)
C34 0.0441(15) 0.0366(14) 0.0335(14) 0.0073(11) 0.0111(12) 0.0006(12)
C35 0.0305(13) 0.0278(12) 0.0385(14) -0.0039(10) 0.0112(11) -0.0010(10)
C36 0.0327(13) 0.0297(13) 0.0257(12) -0.0016(9) 0.0048(10) 0.0070(10)
C37 0.0422(16) 0.0332(14) 0.0623(18) -0.0161(12) -0.0017(13) 0.0004(12)
C38 0.0398(15) 0.0397(15) 0.0398(15) 0.0059(11) 0.0028(12) 0.0038(12)
C39 0.0607(19) 0.0490(17) 0.0511(17) 0.0154(13) 0.0275(15) 0.0008(14)
C40 0.100(2) 0.0549(18) 0.0239(14) -0.0008(12) 0.0137(15) -0.0280(17)
C41 0.0488(16) 0.0429(16) 0.0391(15) 0.0068(12) -0.0022(12) 0.0184(13)
C42 0.0436(17) 0.062(2) 0.0595(19) 0.0076(15) -0.0061(14) 0.0098(15)
C43 0.065(2) 0.103(3) 0.0390(17) -0.0145(17) -0.0198(15) 0.0389(19)
C44 0.0329(14) 0.0597(18) 0.0428(16) -0.0119(13) -0.0135(12) 0.0043(13)
C45 0.0359(14) 0.0630(18) 0.0282(13) -0.0001(12) -0.0028(11) 0.0155(13)
C46 0.0372(16) 0.087(2) 0.0387(16) -0.0036(15) -0.0083(13) 0.0088(15)
C47 0.0515(18) 0.068(2) 0.0371(16) -0.0013(14) -0.0080(13) -0.0170(15)
C48 0.0517(17) 0.0399(15) 0.0341(14) -0.0041(11) -0.0069(12) -0.0012(13)

loop_
_atom_type_symbol
_atom_type_description
_atom_type_scat_dispersion_real
_atom_type_scat_dispersion_imag
_atom_type_scat_source
C C 0.0033 0.0016 'International Tables Vol C Tables 4.2.6.8 and 6.1.1.4'
H H 0.0000 0.0000 'International Tables Vol C Tables 4.2.6.8 and 6.1.1.4'
Ca Ca 0.2262 0.3064 'International Tables Vol C Tables 4.2.6.8 and 6.1.1.4'
N N 0.0061 0.0033 'International Tables Vol C Tables 4.2.6.8 and 6.1.1.4'
O O 0.0106 0.0060 'International Tables Vol C Tables 4.2.6.8 and 6.1.1.4'
Si Si 0.0817 0.0704 'International Tables Vol C Tables 4.2.6.8 and 6.1.1.4'

loop_
_geom_angle_atom_site_label_1
_geom_angle_atom_site_label_2
_geom_angle_atom_site_label_3
_geom_angle
N1 Si1 C1 116.71(9)
N1 Si1 C2 115.81(9)
C1 Si1 C2 108.07(10)
N1 Si1 Ca1 52.14(5)
C1 Si1 Ca1 131.38(7)
C2 Si1 Ca1 119.07(8)
N1 Si1 H1 104.7(7)
C1 Si1 H1 106.0(7)
C2 Si1 H1 104.3(7)
Ca1 Si1 H1 52.9(7)
N1 Si2 C3 115.49(9)
N1 Si2 C4 115.14(9)
C3 Si2 C4 107.52(9)
N1 Si2 Ca2 52.45(5)
C3 Si2 Ca2 139.94(7)
C4 Si2 Ca2 111.81(7)
N1 Si2 H2 104.7(7)
C3 Si2 H2 106.5(7)
C4 Si2 H2 106.7(7)
Ca2 Si2 H2 54.9(7)
N2 Si3 C6 115.37(9)
N2 Si3 C5 116.88(9)
C6 Si3 C5 107.19(10)
N2 Si3 Ca2 51.82(5)
C6 Si3 Ca2 132.15(7)
C5 Si3 Ca2 119.55(7)
N2 Si3 H3 104.8(7)
C6 Si3 H3 106.6(7)
C5 Si3 H3 105.0(7)
Ca2 Si3 H3 53.5(7)
N2 Si4 C8 114.93(9)
N2 Si4 C7 116.39(9)
C8 Si4 C7 109.32(10)
N2 Si4 Ca1 52.76(5)
C8 Si4 Ca1 132.04(8)
C7 Si4 Ca1 117.21(7)
N2 Si4 H4 105.6(7)
C8 Si4 H4 106.0(7)
C7 Si4 H4 103.3(7)
Ca1 Si4 H4 53.5(7)
N3 Si5 C10 116.84(10)
N3 Si5 C9 116.76(10)
C10 Si5 C9 105.92(11)
C10 Si5 Ca1 119.08(7)
C9 Si5 Ca1 134.94(8)
N3 Si5 H5 104.3(7)
C10 Si5 H5 105.8(7)
C9 Si5 H5 106.2(7)
Ca1 Si5 H5 60.8(7)
N3 Si6 C12 115.59(10)
N3 Si6 C11 113.79(9)
C12 Si6 C11 106.78(10)
C12 Si6 Ca1 130.45(7)
C11 Si6 Ca1 121.17(7)
N3 Si6 H6 107.2(7)
C12 Si6 H6 105.7(7)
C11 Si6 H6 107.2(7)
Ca1 Si6 H6 72.9(7)
N4 Si7 C14 116.85(10)
N4 Si7 C13 117.09(9)
C14 Si7 C13 104.64(10)
N4 Si7 Ca2 45.09(6)
C14 Si7 Ca2 134.77(8)
C13 Si7 Ca2 120.51(7)
N4 Si7 H7 105.2(7)
C14 Si7 H7 108.3(7)
C13 Si7 H7 103.8(7)
Ca2 Si7 H7 60.4(7)
N4 Si8 C16 114.43(10)
N4 Si8 C15 114.46(9)
C16 Si8 C15 106.61(11)
C16 Si8 Ca2 126.70(8)
C15 Si8 Ca2 124.15(7)
N4 Si8 H8 108.9(7)
C16 Si8 H8 105.9(7)
C15 Si8 H8 105.9(7)
Ca2 Si8 H8 76.8(7)
C17 O1 C20 108.46(15)
C17 O1 Ca1 130.13(13)
C20 O1 Ca1 120.87(11)
C21 O2 C24 108.69(15)
C21 O2 Ca2 133.29(11)
C24 O2 Ca2 118.02(11)
Si1 N1 Si2 121.51(9)
Si1 N1 Ca1 94.78(7)
Si2 N1 Ca1 126.97(8)
Si1 N1 Ca2 129.43(8)
Si2 N1 Ca2 95.05(7)
Ca1 N1 Ca2 87.72(5)
Si4 N2 Si3 121.57(9)
Si4 N2 Ca2 127.81(8)
Si3 N2 Ca2 95.35(7)
Si4 N2 Ca1 94.05(7)
Si3 N2 Ca1 128.58(8)
Ca2 N2 Ca1 88.31(5)
Si5 N3 Si6 133.67(10)
Si5 N3 Ca1 104.99(8)
Si6 N3 Ca1 120.98(9)
Si7 N4 Si8 130.64(10)
Si7 N4 Ca2 104.08(8)
Si8 N4 Ca2 125.15(8)
N3 Ca1 O1 102.86(5)
N3 Ca1 N1 105.85(6)
O1 Ca1 N1 137.92(5)
N3 Ca1 N2 128.20(6)
O1 Ca1 N2 100.25(5)
N1 Ca1 N2 85.44(5)
N3 Ca1 Si1 124.54(5)
O1 Ca1 Si1 104.84(4)
N1 Ca1 Si1 33.08(4)
N2 Ca1 Si1 92.36(4)
N3 Ca1 Si4 103.85(4)
O1 Ca1 Si4 85.85(4)
N1 Ca1 Si4 115.67(4)
N2 Ca1 Si4 33.19(4)
Si1 Ca1 Si4 125.11(2)
N3 Ca1 Si5 30.65(4)
O1 Ca1 Si5 123.64(4)
N1 Ca1 Si5 95.86(4)
N2 Ca1 Si5 99.32(4)
Si1 Ca1 Si5 126.49(2)
Si4 Ca1 Si5 82.794(18)
N3 Ca1 Ca2 108.36(4)
O1 Ca1 Ca2 144.07(4)
N1 Ca1 Ca2 46.91(4)
N2 Ca1 Ca2 45.79(4)
Si1 Ca1 Ca2 71.365(15)
Si4 Ca1 Ca2 69.935(16)
Si5 Ca1 Ca2 80.376(15)
N3 Ca1 Si6 24.45(4)
O1 Ca1 Si6 83.19(4)
N1 Ca1 Si6 113.30(4)
N2 Ca1 Si6 148.10(4)
Si1 Ca1 Si6 117.641(19)
Si4 Ca1 Si6 117.038(19)
Si5 Ca1 Si6 55.023(16)
Ca2 Ca1 Si6 131.121(17)
N3 Ca1 H1 135.9(4)
O1 Ca1 H1 77.3(4)
N1 Ca1 H1 60.7(4)
N2 Ca1 H1 94.1(4)
Si1 Ca1 H1 27.8(4)
Si4 Ca1 H1 120.0(4)
Si5 Ca1 H1 152.0(4)
Ca2 Ca1 H1 91.9(4)
Si6 Ca1 H1 117.4(4)
N3 Ca1 H4 79.5(4)
O1 Ca1 H4 79.2(4)
N1 Ca1 H4 135.8(4)
N2 Ca1 H4 60.3(4)
Si1 Ca1 H4 152.4(4)
Si4 Ca1 H4 27.3(4)
Si5 Ca1 H4 66.2(4)
Ca2 Ca1 H4 89.3(4)
Si6 Ca1 H4 89.8(4)
H1 Ca1 H4 141.1(6)
N3 Ca1 H5 58.4(4)
O1 Ca1 H5 141.8(4)
N1 Ca1 H5 80.1(4)
N2 Ca1 H5 75.0(4)
Si1 Ca1 H5 113.1(4)
Si4 Ca1 H5 69.5(4)
Si5 Ca1 H5 28.1(4)
Ca2 Ca1 H5 52.9(4)
Si6 Ca1 H5 82.9(4)
H1 Ca1 H5 140.2(6)
H4 Ca1 H5 65.4(5)
N4 Ca2 O2 88.38(5)
N4 Ca2 N2 116.90(5)
O2 Ca2 N2 137.63(5)
N4 Ca2 N1 145.04(5)
O2 Ca2 N1 93.41(5)
N2 Ca2 N1 84.18(5)
N4 Ca2 Si3 122.25(4)
O2 Ca2 Si3 105.28(4)
N2 Ca2 Si3 32.83(4)
N1 Ca2 Si3 90.91(4)
N4 Ca2 Si2 114.29(4)
O2 Ca2 Si2 81.06(4)
N2 Ca2 Si2 113.51(4)
N1 Ca2 Si2 32.50(4)
Si3 Ca2 Si2 123.113(19)
N4 Ca2 Si7 30.83(4)
O2 Ca2 Si7 82.45(4)
N2 Ca2 Si7 101.95(4)
N1 Ca2 Si7 173.85(4)
Si3 Ca2 Si7 94.573(18)
Si2 Ca2 Si7 141.67(2)
N4 Ca2 Ca1 131.50(4)
O2 Ca2 Ca1 136.89(4)
N2 Ca2 Ca1 45.90(4)
N1 Ca2 Ca1 45.37(4)
Si3 Ca2 Ca1 70.009(15)
Si2 Ca2 Ca1 68.727(16)
Si7 Ca2 Ca1 139.664(18)
N4 Ca2 Si8 22.72(4)
O2 Ca2 Si8 94.58(3)
N2 Ca2 Si8 122.18(4)
N1 Ca2 Si8 122.66(4)
Si3 Ca2 Si8 140.011(19)
Si2 Ca2 Si8 93.689(17)
Si7 Ca2 Si8 53.522(15)
Ca1 Ca2 Si8 116.691(16)
N4 Ca2 H2 87.2(4)
O2 Ca2 H2 82.1(4)
N2 Ca2 H2 129.2(4)
N1 Ca2 H2 58.6(4)
Si3 Ca2 H2 149.3(4)
Si2 Ca2 H2 27.2(4)
Si7 Ca2 H2 116.1(4)
Ca1 Ca2 H2 84.1(4)
Si8 Ca2 H2 66.5(4)
N4 Ca2 H3 122.3(4)
O2 Ca2 H3 77.4(4)
N2 Ca2 H3 60.4(4)
N1 Ca2 H3 92.0(4)
Si3 Ca2 H3 27.8(4)
Si2 Ca2 H3 118.0(4)
Si7 Ca2 H3 91.5(4)
Ca1 Ca2 H3 90.1(4)
Si8 Ca2 H3 145.0(4)
H2 Ca2 H3 143.0(6)
N4 Ca2 H7 57.5(4)
O2 Ca2 H7 82.7(4)
N2 Ca2 H7 83.8(4)
N1 Ca2 H7 157.3(4)
Si3 Ca2 H7 68.8(4)
Si2 Ca2 H7 162.0(4)
Si7 Ca2 H7 26.8(4)
Ca1 Ca2 H7 129.1(4)
Si8 Ca2 H7 80.0(4)
H2 Ca2 H7 141.8(5)
H3 Ca2 H7 65.3(5)
Si1 C1 H1A 109.5
Si1 C1 H1B 109.5
H1A C1 H1B 109.5
Si1 C1 H1C 109.5
H1A C1 H1C 109.5
H1B C1 H1C 109.5
Si1 C2 H2A 109.5
Si1 C2 H2B 109.5
H2A C2 H2B 109.5
Si1 C2 H2C 109.5
H2A C2 H2C 109.5
H2B C2 H2C 109.5
Si2 C3 H3A 109.5
Si2 C3 H3B 109.5
H3A C3 H3B 109.5
Si2 C3 H3C 109.5
H3A C3 H3C 109.5
H3B C3 H3C 109.5
Si2 C4 H4A 109.5
Si2 C4 H4B 109.5
H4A C4 H4B 109.5
Si2 C4 H4C 109.5
H4A C4 H4C 109.5
H4B C4 H4C 109.5
Si3 C5 H5A 109.5
Si3 C5 H5B 109.5
H5A C5 H5B 109.5
Si3 C5 H5C 109.5
H5A C5 H5C 109.5
H5B C5 H5C 109.5
Si3 C6 H6A 109.5
Si3 C6 H6B 109.5
H6A C6 H6B 109.5
Si3 C6 H6C 109.5
H6A C6 H6C 109.5
H6B C6 H6C 109.5
Si4 C7 H7A 109.5
Si4 C7 H7B 109.5
H7A C7 H7B 109.5
Si4 C7 H7C 109.5
H7A C7 H7C 109.5
H7B C7 H7C 109.5
Si4 C8 H8A 109.5
Si4 C8 H8B 109.5
H8A C8 H8B 109.5
Si4 C8 H8C 109.5
H8A C8 H8C 109.5
H8B C8 H8C 109.5
Si5 C9 H9A 109.5
Si5 C9 H9B 109.5
H9A C9 H9B 109.5
Si5 C9 H9C 109.5
H9A C9 H9C 109.5
H9B C9 H9C 109.5
Si5 C10 H10A 109.5
Si5 C10 H10B 109.5
H10A C10 H10B 109.5
Si5 C10 H10C 109.5
H10A C10 H10C 109.5
H10B C10 H10C 109.5
Si6 C11 H11A 109.5
Si6 C11 H11B 109.5
H11A C11 H11B 109.5
Si6 C11 H11C 109.5
H11A C11 H11C 109.5
H11B C11 H11C 109.5
Si6 C12 H12A 109.5
Si6 C12 H12B 109.5
H12A C12 H12B 109.5
Si6 C12 H12C 109.5
H12A C12 H12C 109.5
H12B C12 H12C 109.5
Si7 C13 H13A 109.5
Si7 C13 H13B 109.5
H13A C13 H13B 109.5
Si7 C13 H13C 109.5
H13A C13 H13C 109.5
H13B C13 H13C 109.5
Si7 C14 H14A 109.5
Si7 C14 H14B 109.5
H14A C14 H14B 109.5
Si7 C14 H14C 109.5
H14A C14 H14C 109.5
H14B C14 H14C 109.5
Si8 C15 H15A 109.5
Si8 C15 H15B 109.5
H15A C15 H15B 109.5
Si8 C15 H15C 109.5
H15A C15 H15C 109.5
H15B C15 H15C 109.5
Si8 C16 H16A 109.5
Si8 C16 H16B 109.5
H16A C16 H16B 109.5
Si8 C16 H16C 109.5
H16A C16 H16C 109.5
H16B C16 H16C 109.5
O1 C17 C18 108.02(19)
O1 C17 H17A 110.1
C18 C17 H17A 110.1
O1 C17 H17B 110.1
C18 C17 H17B 110.1
H17A C17 H17B 108.4
C17 C18 C19 103.27(17)
C17 C18 H18A 111.1
C19 C18 H18A 111.1
C17 C18 H18B 111.1
C19 C18 H18B 111.1
H18A C18 H18B 109.1
C20 C19 C18 103.00(17)
C20 C19 H19A 111.2
C18 C19 H19A 111.2
C20 C19 H19B 111.2
C18 C19 H19B 111.2
H19A C19 H19B 109.1
O1 C20 C19 105.19(16)
O1 C20 H20A 110.7
C19 C20 H20A 110.7
O1 C20 H20B 110.7
C19 C20 H20B 110.7
H20A C20 H20B 108.8
O2 C21 C22 105.11(17)
O2 C21 H21A 110.7
C22 C21 H21A 110.7
O2 C21 H21B 110.7
C22 C21 H21B 110.7
H21A C21 H21B 108.8
C21 C22 C23 102.33(18)
C21 C22 H22A 111.3
C23 C22 H22A 111.3
C21 C22 H22B 111.3
C23 C22 H22B 111.3
H22A C22 H22B 109.2
C24 C23 C22 103.07(18)
C24 C23 H23A 111.1
C22 C23 H23A 111.1
C24 C23 H23B 111.1
C22 C23 H23B 111.1
H23A C23 H23B 109.1
O2 C24 C23 106.50(16)
O2 C24 H24A 110.4
C23 C24 H24A 110.4
O2 C24 H24B 110.4
C23 C24 H24B 110.4
H24A C24 H24B 108.6
N5 Si9 C25 114.80(9)
N5 Si9 C26 114.68(9)
C25 Si9 C26 108.54(10)
N5 Si9 Ca4 51.50(5)
C25 Si9 Ca4 136.75(7)
C26 Si9 Ca4 114.19(7)
N5 Si9 H9 106.1(7)
C25 Si9 H9 107.4(7)
C26 Si9 H9 104.6(7)
Ca4 Si9 H9 55.9(7)
N5 Si10 C28 115.79(9)
N5 Si10 C27 115.98(9)
C28 Si10 C27 108.75(9)
N5 Si10 Ca3 51.99(5)
C28 Si10 Ca3 133.31(7)
C27 Si10 Ca3 116.68(7)
N5 Si10 H10 104.1(7)
C28 Si10 H10 107.2(7)
C27 Si10 H10 103.9(7)
Ca3 Si10 H10 52.8(7)
N6 Si11 C29 114.46(9)
N6 Si11 C30 116.39(9)
C29 Si11 C30 109.41(10)
N6 Si11 Ca3 53.26(5)
C29 Si11 Ca3 131.35(7)
C30 Si11 Ca3 117.80(7)
N6 Si11 H11 104.1(7)
C29 Si11 H11 109.0(7)
C30 Si11 H11 102.4(7)
Ca3 Si11 H11 51.1(7)
N6 Si12 C31 116.86(9)
N6 Si12 C32 115.96(9)
C31 Si12 C32 107.37(10)
N6 Si12 Ca4 53.15(5)
C31 Si12 Ca4 132.50(7)
C32 Si12 Ca4 118.41(8)
N6 Si12 H12 103.8(7)
C31 Si12 H12 107.2(7)
C32 Si12 H12 104.5(7)
Ca4 Si12 H12 51.1(7)
N7 Si13 C34 108.94(9)
N7 Si13 C33 115.97(9)
C34 Si13 C33 107.20(11)
C34 Si13 Ca3 76.71(7)
C33 Si13 Ca3 135.74(8)
N7 Si13 H13 114.2(7)
C34 Si13 H13 105.1(7)
C33 Si13 H13 104.7(7)
Ca3 Si13 H13 117.0(7)
N7 Si14 C36 116.97(9)
N7 Si14 C35 116.16(9)
C36 Si14 C35 106.45(10)
N7 Si14 Ca3 46.06(6)
C36 Si14 Ca3 134.57(7)
C35 Si14 Ca3 118.78(7)
N7 Si14 H14 103.2(7)
C36 Si14 H14 104.8(7)
C35 Si14 H14 108.3(7)
Ca3 Si14 H14 58.3(7)
N8 Si15 C38 114.65(10)
N8 Si15 C37 114.56(10)
C38 Si15 C37 105.87(11)
C38 Si15 Ca4 127.79(8)
C37 Si15 Ca4 123.66(8)
N8 Si15 H15 111.6(7)
C38 Si15 H15 101.2(7)
C37 Si15 H15 107.9(7)
Ca4 Si15 H15 79.9(7)
N8 Si16 C40 116.39(11)
N8 Si16 C39 116.67(11)
C40 Si16 C39 105.86(12)
N8 Si16 Ca4 45.17(6)
C40 Si16 Ca4 118.28(8)
C39 Si16 Ca4 135.79(9)
N8 Si16 H16 104.8(8)
C40 Si16 H16 104.9(7)
C39 Si16 H16 107.3(8)
Ca4 Si16 H16 60.4(8)
C41 O3 C44 109.06(16)
C41 O3 Ca3 128.82(13)
C44 O3 Ca3 122.09(13)
C48 O4 C45 109.09(16)
C48 O4 Ca4 129.24(13)
C45 O4 Ca4 120.76(13)
Si10 N5 Si9 121.01(9)
Si10 N5 Ca3 94.77(7)
Si9 N5 Ca3 128.90(8)
Si10 N5 Ca4 126.11(8)
Si9 N5 Ca4 96.26(7)
Ca3 N5 Ca4 88.54(5)
Si12 N6 Si11 120.26(9)
Si12 N6 Ca3 132.58(8)
Si11 N6 Ca3 93.18(7)
Si12 N6 Ca4 93.71(7)
Si11 N6 Ca4 129.51(8)
Ca3 N6 Ca4 87.89(5)
Si14 N7 Si13 134.11(10)
Si14 N7 Ca3 102.45(8)
Si13 N7 Ca3 123.44(8)
Si15 N8 Si16 130.90(10)
Si15 N8 Ca4 125.32(9)
Si16 N8 Ca4 103.77(8)
N7 Ca3 O3 98.89(6)
N7 Ca3 N5 109.70(6)
O3 Ca3 N5 136.97(5)
N7 Ca3 N6 133.48(6)
O3 Ca3 N6 98.03(5)
N5 Ca3 N6 85.22(5)
N7 Ca3 Si11 106.97(4)
O3 Ca3 Si11 83.42(4)
N5 Ca3 Si11 116.23(4)
N6 Ca3 Si11 33.56(4)
N7 Ca3 Si10 126.75(4)
O3 Ca3 Si10 103.73(4)
N5 Ca3 Si10 33.24(4)
N6 Ca3 Si10 90.08(4)
Si11 Ca3 Si10 122.94(2)
N7 Ca3 Si14 31.49(4)
O3 Ca3 Si14 118.34(4)
N5 Ca3 Si14 102.16(4)
N6 Ca3 Si14 103.56(4)
Si11 Ca3 Si14 84.317(18)
Si10 Ca3 Si14 132.74(2)
N7 Ca3 Ca4 114.91(4)
O3 Ca3 Ca4 142.15(4)
N5 Ca3 Ca4 46.41(4)
N6 Ca3 Ca4 46.30(4)
Si11 Ca3 Ca4 71.235(16)
Si10 Ca3 Ca4 69.967(15)
Si14 Ca3 Ca4 87.289(16)
N7 Ca3 Si13 23.39(4)
O3 Ca3 Si13 83.01(4)
N5 Ca3 Si13 111.81(4)
N6 Ca3 Si13 153.95(4)
Si11 Ca3 Si13 121.971(19)
Si10 Ca3 Si13 115.093(18)
Si14 Ca3 Si13 54.875(15)
Ca4 Ca3 Si13 134.221(17)
N7 Ca3 H10 136.9(4)
O3 Ca3 H10 76.4(4)
N5 Ca3 H10 60.7(4)
N6 Ca3 H10 89.2(4)
Si11 Ca3 H10 114.8(4)
Si10 Ca3 H10 27.7(4)
Si14 Ca3 H10 158.1(4)
Ca4 Ca3 H10 89.0(4)
Si13 Ca3 H10 116.1(4)
N7 Ca3 H11 81.3(4)
O3 Ca3 H11 75.5(4)
N5 Ca3 H11 138.8(4)
N6 Ca3 H11 61.7(4)
Si11 Ca3 H11 28.3(4)
Si10 Ca3 H11 150.9(4)
Si14 Ca3 H11 66.2(4)
Ca4 Ca3 H11 92.5(4)
Si13 Ca3 H11 93.8(4)
H10 Ca3 H11 135.6(6)
N7 Ca3 H14 60.0(4)
O3 Ca3 H14 136.9(4)
N5 Ca3 H14 85.9(4)
N6 Ca3 H14 78.3(4)
Si11 Ca3 H14 70.0(4)
Si10 Ca3 H14 119.1(4)
Si14 Ca3 H14 29.1(4)
Ca4 Ca3 H14 59.1(4)
Si13 Ca3 H14 83.3(4)
H10 Ca3 H14 145.4(6)
H11 Ca3 H14 64.9(6)
N8 Ca4 O4 91.94(6)
N8 Ca4 N6 112.99(6)
O4 Ca4 N6 139.62(5)
N8 Ca4 N5 141.23(6)
O4 Ca4 N5 96.61(5)
N6 Ca4 N5 83.59(5)
N8 Ca4 Si12 121.01(5)
O4 Ca4 Si12 106.92(4)
N6 Ca4 Si12 33.14(4)
N5 Ca4 Si12 92.43(4)
N8 Ca4 Si16 31.06(4)
O4 Ca4 Si16 81.97(4)
N6 Ca4 Si16 102.92(4)
N5 Ca4 Si16 171.57(4)
Si12 Ca4 Si16 95.95(2)
N8 Ca4 Si9 113.40(4)
O4 Ca4 Si9 81.86(4)
N6 Ca4 Si9 113.28(4)
N5 Ca4 Si9 32.24(4)
Si12 Ca4 Si9 124.17(2)
Si16 Ca4 Si9 139.61(2)
N8 Ca4 Ca3 123.82(4)
O4 Ca4 Ca3 140.21(4)
N6 Ca4 Ca3 45.81(4)
N5 Ca4 Ca3 45.05(4)
Si12 Ca4 Ca3 71.418(15)
Si16 Ca4 Ca3 137.61(2)
Si9 Ca4 Ca3 68.899(16)
N8 Ca4 Si15 22.67(4)
O4 Ca4 Si15 99.44(4)
N6 Ca4 Si15 115.91(4)
N5 Ca4 Si15 118.69(4)
Si12 Ca4 Si15 136.36(2)
Si16 Ca4 Si15 53.727(17)
Si9 Ca4 Si15 93.139(18)
Ca3 Ca4 Si15 108.262(16)
N8 Ca4 H9 87.5(4)
O4 Ca4 H9 77.6(4)
N6 Ca4 H9 132.0(4)
N5 Ca4 H9 58.0(4)
Si12 Ca4 H9 150.4(4)
Si16 Ca4 H9 113.6(4)
Si9 Ca4 H9 26.3(4)
Ca3 Ca4 H9 86.4(4)
Si15 Ca4 H9 68.6(4)
N8 Ca4 H12 123.3(4)
O4 Ca4 H12 80.2(4)
N6 Ca4 H12 59.7(4)
N5 Ca4 H12 95.4(4)
Si12 Ca4 H12 26.7(4)
Si16 Ca4 H12 92.6(4)
Si9 Ca4 H12 120.6(4)
Ca3 Ca4 H12 91.8(4)
Si15 Ca4 H12 145.5(4)
H9 Ca4 H12 142.4(6)
N8 Ca4 H16 59.1(4)
O4 Ca4 H16 80.3(4)
N6 Ca4 H16 85.9(4)
N5 Ca4 H16 159.7(4)
Si12 Ca4 H16 69.6(4)
Si16 Ca4 H16 28.4(4)
Si9 Ca4 H16 160.3(4)
Ca3 Ca4 H16 130.8(4)
Si15 Ca4 H16 81.6(4)
H9 Ca4 H16 138.9(6)
H12 Ca4 H16 64.3(6)
Si9 C25 H25A 109.5
Si9 C25 H25B 109.5
H25A C25 H25B 109.5
Si9 C25 H25C 109.5
H25A C25 H25C 109.5
H25B C25 H25C 109.5
Si9 C26 H26A 109.5
Si9 C26 H26B 109.5
H26A C26 H26B 109.5
Si9 C26 H26C 109.5
H26A C26 H26C 109.5
H26B C26 H26C 109.5
Si10 C27 H27A 109.5
Si10 C27 H27B 109.5
H27A C27 H27B 109.5
Si10 C27 H27C 109.5
H27A C27 H27C 109.5
H27B C27 H27C 109.5
Si10 C28 H28A 109.5
Si10 C28 H28B 109.5
H28A C28 H28B 109.5
Si10 C28 H28C 109.5
H28A C28 H28C 109.5
H28B C28 H28C 109.5
Si11 C29 H29A 109.5
Si11 C29 H29B 109.5
H29A C29 H29B 109.5
Si11 C29 H29C 109.5
H29A C29 H29C 109.5
H29B C29 H29C 109.5
Si11 C30 H30A 109.5
Si11 C30 H30B 109.5
H30A C30 H30B 109.5
Si11 C30 H30C 109.5
H30A C30 H30C 109.5
H30B C30 H30C 109.5
Si12 C31 H31A 109.5
Si12 C31 H31B 109.5
H31A C31 H31B 109.5
Si12 C31 H31C 109.5
H31A C31 H31C 109.5
H31B C31 H31C 109.5
Si12 C32 H32A 109.5
Si12 C32 H32B 109.5
H32A C32 H32B 109.5
Si12 C32 H32C 109.5
H32A C32 H32C 109.5
H32B C32 H32C 109.5
Si13 C33 H33A 109.5
Si13 C33 H33B 109.5
H33A C33 H33B 109.5
Si13 C33 H33C 109.5
H33A C33 H33C 109.5
H33B C33 H33C 109.5
Si13 C34 H34A 109.5
Si13 C34 H34B 109.5
H34A C34 H34B 109.5
Si13 C34 H34C 109.5
H34A C34 H34C 109.5
H34B C34 H34C 109.5
Si14 C35 H35A 109.5
Si14 C35 H35B 109.5
H35A C35 H35B 109.5
Si14 C35 H35C 109.5
H35A C35 H35C 109.5
H35B C35 H35C 109.5
Si14 C36 H36A 109.5
Si14 C36 H36B 109.5
H36A C36 H36B 109.5
Si14 C36 H36C 109.5
H36A C36 H36C 109.5
H36B C36 H36C 109.5
Si15 C37 H37A 109.5
Si15 C37 H37B 109.5
H37A C37 H37B 109.5
Si15 C37 H37C 109.5
H37A C37 H37C 109.5
H37B C37 H37C 109.5
Si15 C38 H38A 109.5
Si15 C38 H38B 109.5
H38A C38 H38B 109.5
Si15 C38 H38C 109.5
H38A C38 H38C 109.5
H38B C38 H38C 109.5
Si16 C39 H39A 109.5
Si16 C39 H39B 109.5
H39A C39 H39B 109.5
Si16 C39 H39C 109.5
H39A C39 H39C 109.5
H39B C39 H39C 109.5
Si16 C40 H40A 109.5
Si16 C40 H40B 109.5
H40A C40 H40B 109.5
Si16 C40 H40C 109.5
H40A C40 H40C 109.5
H40B C40 H40C 109.5
O3 C41 C42 107.0(2)
O3 C41 H41A 110.3
C42 C41 H41A 110.3
O3 C41 H41B 110.3
C42 C41 H41B 110.3
H41A C41 H41B 108.6
C43 C42 C41 103.4(2)
C43 C42 H42A 111.1
C41 C42 H42A 111.1
C43 C42 H42B 111.1
C41 C42 H42B 111.1
H42A C42 H42B 109.1
C42 C43 C44 105.3(2)
C42 C43 H43A 110.7
C44 C43 H43A 110.7
C42 C43 H43B 110.7
C44 C43 H43B 110.7
H43A C43 H43B 108.8
O3 C44 C43 103.8(2)
O3 C44 H44A 111.0
C43 C44 H44A 111.0
O3 C44 H44B 111.0
C43 C44 H44B 111.0
H44A C44 H44B 109.0
O4 C45 C46 105.60(19)
O4 C45 H45A 110.6
C46 C45 H45A 110.6
O4 C45 H45B 110.6
C46 C45 H45B 110.6
H45A C45 H45B 108.8
C47 C46 C45 103.3(2)
C47 C46 H46A 111.1
C45 C46 H46A 111.1
C47 C46 H46B 111.1
C45 C46 H46B 111.1
H46A C46 H46B 109.1
C46 C47 C48 102.6(2)
C46 C47 H47A 111.2
C48 C47 H47A 111.2
C46 C47 H47B 111.2
C48 C47 H47B 111.2
H47A C47 H47B 109.2
O4 C48 C47 105.4(2)
O4 C48 H48A 110.7
C47 C48 H48A 110.7
O4 C48 H48B 110.7
C47 C48 H48B 110.7
H48A C48 H48B 108.8

loop_
_geom_bond_atom_site_label_1
_geom_bond_atom_site_label_2
_geom_bond_distance
Si1 N1 1.6991(16)
Si1 C1 1.866(2)
Si1 C2 1.872(2)
Si1 Ca1 3.1022(7)
Si1 H1 1.465(18)
Si2 N1 1.7088(16)
Si2 C3 1.866(2)
Si2 C4 1.868(2)
Si2 Ca2 3.1685(7)
Si2 H2 1.463(18)
Si3 N2 1.7067(16)
Si3 C6 1.863(2)
Si3 C5 1.864(2)
Si3 Ca2 3.1341(7)
Si3 H3 1.481(18)
Si4 N2 1.7049(16)
Si4 C8 1.855(2)
Si4 C7 1.868(2)
Si4 Ca1 3.1064(7)
Si4 H4 1.445(18)
Si5 N3 1.6790(17)
Si5 C10 1.871(2)
Si5 C9 1.872(2)
Si5 Ca1 3.1811(8)
Si5 H5 1.501(18)
Si6 N3 1.6791(17)
Si6 C12 1.873(2)
Si6 C11 1.876(2)
Si6 Ca1 3.4784(7)
Si6 H6 1.452(18)
Si7 N4 1.6770(16)
Si7 C14 1.867(2)
Si7 C13 1.874(2)
Si7 Ca2 3.1739(7)
Si7 H7 1.434(18)
Si8 N4 1.6830(17)
Si8 C16 1.868(2)
Si8 C15 1.877(2)
Si8 Ca2 3.5629(8)
Si8 H8 1.419(18)
O1 C17 1.434(3)
O1 C20 1.448(2)
O1 Ca1 2.3720(13)
O2 C21 1.443(2)
O2 C24 1.459(2)
O2 Ca2 2.3993(13)
N1 Ca1 2.4578(16)
N1 Ca2 2.5220(16)
N2 Ca2 2.4744(15)
N2 Ca1 2.4791(15)
N3 Ca1 2.3022(16)
N4 Ca2 2.3175(16)
Ca1 Ca2 3.4507(6)
Ca1 H1 2.507(18)
Ca1 H4 2.529(18)
Ca1 H5 2.777(18)
Ca2 H2 2.617(18)
Ca2 H3 2.548(18)
Ca2 H7 2.764(18)
C1 H1A 0.9800
C1 H1B 0.9800
C1 H1C 0.9800
C2 H2A 0.9800
C2 H2B 0.9800
C2 H2C 0.9800
C3 H3A 0.9800
C3 H3B 0.9800
C3 H3C 0.9800
C4 H4A 0.9800
C4 H4B 0.9800
C4 H4C 0.9800
C5 H5A 0.9800
C5 H5B 0.9800
C5 H5C 0.9800
C6 H6A 0.9800
C6 H6B 0.9800
C6 H6C 0.9800
C7 H7A 0.9800
C7 H7B 0.9800
C7 H7C 0.9800
C8 H8A 0.9800
C8 H8B 0.9800
C8 H8C 0.9800
C9 H9A 0.9800
C9 H9B 0.9800
C9 H9C 0.9800
C10 H10A 0.9800
C10 H10B 0.9800
C10 H10C 0.9800
C11 H11A 0.9800
C11 H11B 0.9800
C11 H11C 0.9800
C12 H12A 0.9800
C12 H12B 0.9800
C12 H12C 0.9800
C13 H13A 0.9800
C13 H13B 0.9800
C13 H13C 0.9800
C14 H14A 0.9800
C14 H14B 0.9800
C14 H14C 0.9800
C15 H15A 0.9800
C15 H15B 0.9800
C15 H15C 0.9800
C16 H16A 0.9800
C16 H16B 0.9800
C16 H16C 0.9800
C17 C18 1.506(3)
C17 H17A 0.9900
C17 H17B 0.9900
C18 C19 1.517(3)
C18 H18A 0.9900
C18 H18B 0.9900
C19 C20 1.499(3)
C19 H19A 0.9900
C19 H19B 0.9900
C20 H20A 0.9900
C20 H20B 0.9900
C21 C22 1.501(3)
C21 H21A 0.9900
C21 H21B 0.9900
C22 C23 1.518(3)
C22 H22A 0.9900
C22 H22B 0.9900
C23 C24 1.507(3)
C23 H23A 0.9900
C23 H23B 0.9900
C24 H24A 0.9900
C24 H24B 0.9900
Si9 N5 1.7055(16)
Si9 C25 1.865(2)
Si9 C26 1.872(2)
Si9 Ca4 3.1778(7)
Si9 H9 1.421(18)
Si10 N5 1.7009(16)
Si10 C28 1.867(2)
Si10 C27 1.870(2)
Si10 Ca3 3.0919(7)
Si10 H10 1.458(18)
Si11 N6 1.7090(16)
Si11 C29 1.857(2)
Si11 C30 1.866(2)
Si11 Ca3 3.0868(7)
Si11 H11 1.488(18)
Si12 N6 1.7068(16)
Si12 C31 1.863(2)
Si12 C32 1.865(2)
Si12 Ca4 3.1153(7)
Si12 H12 1.434(18)
Si13 N7 1.6781(16)
Si13 C34 1.874(2)
Si13 C33 1.877(2)
Si13 Ca3 3.5275(7)
Si13 H13 1.411(18)
Si14 N7 1.6777(17)
Si14 C36 1.866(2)
Si14 C35 1.872(2)
Si14 Ca3 3.1366(7)
Si14 H14 1.526(18)
Si15 N8 1.6775(17)
Si15 C38 1.869(2)
Si15 C37 1.873(2)
Si15 Ca4 3.5519(8)
Si15 H15 1.483(19)
Si16 N8 1.6792(17)
Si16 C40 1.856(3)
Si16 C39 1.863(2)
Si16 Ca4 3.1607(7)
Si16 H16 1.50(2)
O3 C41 1.447(3)
O3 C44 1.457(3)
O3 Ca3 2.3488(14)
O4 C48 1.448(3)
O4 C45 1.459(2)
O4 Ca4 2.3992(15)
N5 Ca3 2.4445(16)
N5 Ca4 2.5018(16)
N6 Ca3 2.4774(16)
N6 Ca4 2.4981(16)
N7 Ca3 2.3131(16)
N8 Ca4 2.3078(16)
Ca3 Ca4 3.4530(6)
Ca3 H10 2.496(18)
Ca3 H11 2.444(18)
Ca3 H14 2.671(18)
Ca4 H9 2.655(18)
Ca4 H12 2.479(18)
Ca4 H16 2.75(2)
C25 H25A 0.9800
C25 H25B 0.9800
C25 H25C 0.9800
C26 H26A 0.9800
C26 H26B 0.9800
C26 H26C 0.9800
C27 H27A 0.9800
C27 H27B 0.9800
C27 H27C 0.9800
C28 H28A 0.9800
C28 H28B 0.9800
C28 H28C 0.9800
C29 H29A 0.9800
C29 H29B 0.9800
C29 H29C 0.9800
C30 H30A 0.9800
C30 H30B 0.9800
C30 H30C 0.9800
C31 H31A 0.9800
C31 H31B 0.9800
C31 H31C 0.9800
C32 H32A 0.9800
C32 H32B 0.9800
C32 H32C 0.9800
C33 H33A 0.9800
C33 H33B 0.9800
C33 H33C 0.9800
C34 H34A 0.9800
C34 H34B 0.9800
C34 H34C 0.9800
C35 H35A 0.9800
C35 H35B 0.9800
C35 H35C 0.9800
C36 H36A 0.9800
C36 H36B 0.9800
C36 H36C 0.9800
C37 H37A 0.9800
C37 H37B 0.9800
C37 H37C 0.9800
C38 H38A 0.9800
C38 H38B 0.9800
C38 H38C 0.9800
C39 H39A 0.9800
C39 H39B 0.9800
C39 H39C 0.9800
C40 H40A 0.9800
C40 H40B 0.9800
C40 H40C 0.9800
C41 C42 1.478(3)
C41 H41A 0.9900
C41 H41B 0.9900
C42 C43 1.473(4)
C42 H42A 0.9900
C42 H42B 0.9900
C43 C44 1.496(3)
C43 H43A 0.9900
C43 H43B 0.9900
C44 H44A 0.9900
C44 H44B 0.9900
C45 C46 1.520(3)
C45 H45A 0.9900
C45 H45B 0.9900
C46 C47 1.499(3)
C46 H46A 0.9900
C46 H46B 0.9900
C47 C48 1.509(3)
C47 H47A 0.9900
C47 H47B 0.9900
C48 H48A 0.9900
C48 H48B 0.9900

loop_
_geom_torsion_atom_site_label_1
_geom_torsion_atom_site_label_2
_geom_torsion_atom_site_label_3
_geom_torsion_atom_site_label_4
_geom_torsion
C1 Si1 N1 Si2 -97.50(12)
C2 Si1 N1 Si2 31.47(15)
Ca1 Si1 N1 Si2 139.40(13)
C1 Si1 N1 Ca1 123.10(8)
C2 Si1 N1 Ca1 -107.93(9)
C1 Si1 N1 Ca2 32.13(14)
C2 Si1 N1 Ca2 161.10(10)
Ca1 Si1 N1 Ca2 -90.98(10)
C3 Si2 N1 Si1 -82.01(13)
C4 Si2 N1 Si1 44.29(14)
Ca2 Si2 N1 Si1 143.33(13)
C3 Si2 N1 Ca1 43.72(14)
C4 Si2 N1 Ca1 170.02(9)
Ca2 Si2 N1 Ca1 -90.95(9)
C3 Si2 N1 Ca2 134.66(9)
C4 Si2 N1 Ca2 -99.03(9)
C8 Si4 N2 Si3 -93.94(13)
C7 Si4 N2 Si3 35.71(14)
Ca1 Si4 N2 Si3 141.01(12)
C8 Si4 N2 Ca2 34.04(14)
C7 Si4 N2 Ca2 163.69(10)
Ca1 Si4 N2 Ca2 -91.01(9)
C8 Si4 N2 Ca1 125.05(9)
C7 Si4 N2 Ca1 -105.30(9)
C6 Si3 N2 Si4 -93.83(12)
C5 Si3 N2 Si4 33.54(14)
Ca2 Si3 N2 Si4 141.28(13)
C6 Si3 N2 Ca2 124.88(8)
C5 Si3 N2 Ca2 -107.75(9)
C6 Si3 N2 Ca1 32.77(13)
C5 Si3 N2 Ca1 160.14(10)
Ca2 Si3 N2 Ca1 -92.11(10)
C10 Si5 N3 Si6 -67.80(17)
C9 Si5 N3 Si6 59.02(17)
Ca1 Si5 N3 Si6 -172.97(19)
C10 Si5 N3 Ca1 105.16(10)
C9 Si5 N3 Ca1 -128.01(9)
C12 Si6 N3 Si5 -62.99(18)
C11 Si6 N3 Si5 61.14(17)
Ca1 Si6 N3 Si5 172.1(2)
C12 Si6 N3 Ca1 124.95(11)
C11 Si6 N3 Ca1 -110.93(11)
C14 Si7 N4 Si8 -48.27(17)
C13 Si7 N4 Si8 76.97(15)
Ca2 Si7 N4 Si8 -175.85(17)
C14 Si7 N4 Ca2 127.58(10)
C13 Si7 N4 Ca2 -107.17(10)
C16 Si8 N4 Si7 54.35(16)
C15 Si8 N4 Si7 -69.12(15)
Ca2 Si8 N4 Si7 175.1(2)
C16 Si8 N4 Ca2 -120.72(12)
C15 Si8 N4 Ca2 115.80(11)
Si5 N3 Ca1 O1 -136.83(7)
Si6 N3 Ca1 O1 37.24(11)
Si5 N3 Ca1 N1 74.28(8)
Si6 N3 Ca1 N1 -111.65(10)
Si5 N3 Ca1 N2 -22.51(11)
Si6 N3 Ca1 N2 151.56(8)
Si5 N3 Ca1 Si1 104.74(7)
Si6 N3 Ca1 Si1 -81.19(10)
Si5 N3 Ca1 Si4 -47.98(8)
Si6 N3 Ca1 Si4 126.09(9)
Si6 N3 Ca1 Si5 174.07(16)
Si5 N3 Ca1 Ca2 25.13(8)
Si6 N3 Ca1 Ca2 -160.80(8)
Si5 N3 Ca1 Si6 -174.07(16)
C17 O1 Ca1 N3 -136.4(2)
C20 O1 Ca1 N3 34.14(14)
C17 O1 Ca1 N1 -4.3(2)
C20 O1 Ca1 N1 166.27(13)
C17 O1 Ca1 N2 90.3(2)
C20 O1 Ca1 N2 -99.17(14)
C17 O1 Ca1 Si1 -5.0(2)
C20 O1 Ca1 Si1 165.61(13)
C17 O1 Ca1 Si4 120.3(2)
C20 O1 Ca1 Si4 -69.13(13)
C17 O1 Ca1 Si5 -161.20(19)
C20 O1 Ca1 Si5 9.37(15)
C17 O1 Ca1 Ca2 73.6(2)
C20 O1 Ca1 Ca2 -115.79(13)
C17 O1 Ca1 Si6 -121.8(2)
C20 O1 Ca1 Si6 48.75(13)
Si1 N1 Ca1 N3 130.09(7)
Si2 N1 Ca1 N3 -5.92(11)
Ca2 N1 Ca1 N3 -100.53(6)
Si1 N1 Ca1 O1 -1.18(11)
Si2 N1 Ca1 O1 -137.19(9)
Ca2 N1 Ca1 O1 128.21(6)
Si1 N1 Ca1 N2 -101.42(7)
Si2 N1 Ca1 N2 122.56(10)
Ca2 N1 Ca1 N2 27.96(5)
Si2 N1 Ca1 Si1 -136.01(14)
Ca2 N1 Ca1 Si1 129.38(8)
Si1 N1 Ca1 Si4 -115.54(6)
Si2 N1 Ca1 Si4 108.44(9)
Ca2 N1 Ca1 Si4 13.84(5)
Si1 N1 Ca1 Si5 159.65(6)
Si2 N1 Ca1 Si5 23.64(10)
Ca2 N1 Ca1 Si5 -70.96(4)
Si1 N1 Ca1 Ca2 -129.38(8)
Si2 N1 Ca1 Ca2 94.60(10)
Si1 N1 Ca1 Si6 105.33(6)
Si2 N1 Ca1 Si6 -30.68(11)
Ca2 N1 Ca1 Si6 -125.29(3)
Si4 N2 Ca1 N3 -49.71(9)
Si3 N2 Ca1 N3 173.58(9)
Ca2 N2 Ca1 N3 78.08(7)
Si4 N2 Ca1 O1 65.76(7)
Si3 N2 Ca1 O1 -70.95(10)
Ca2 N2 Ca1 O1 -166.45(5)
Si4 N2 Ca1 N1 -156.32(7)
Si3 N2 Ca1 N1 66.97(10)
Ca2 N2 Ca1 N1 -28.53(5)
Si4 N2 Ca1 Si1 171.30(6)
Si3 N2 Ca1 Si1 34.59(10)
Ca2 N2 Ca1 Si1 -60.91(4)
Si3 N2 Ca1 Si4 -136.71(14)
Ca2 N2 Ca1 Si4 127.79(8)
Si4 N2 Ca1 Si5 -61.12(6)
Si3 N2 Ca1 Si5 162.17(9)
Ca2 N2 Ca1 Si5 66.67(4)
Si4 N2 Ca1 Ca2 -127.79(8)
Si3 N2 Ca1 Ca2 95.50(10)
Si4 N2 Ca1 Si6 -27.81(11)
Si3 N2 Ca1 Si6 -164.52(5)
Ca2 N2 Ca1 Si6 99.98(7)
N1 Si1 Ca1 N3 -63.30(8)
C1 Si1 Ca1 N3 -157.54(10)
C2 Si1 Ca1 N3 38.16(10)
N1 Si1 Ca1 O1 179.18(8)
C1 Si1 Ca1 O1 84.95(10)
C2 Si1 Ca1 O1 -79.35(9)
C1 Si1 Ca1 N1 -94.24(11)
C2 Si1 Ca1 N1 101.46(11)
N1 Si1 Ca1 N2 77.94(8)
C1 Si1 Ca1 N2 -16.30(10)
C2 Si1 Ca1 N2 179.40(9)
N1 Si1 Ca1 Si4 83.74(7)
C1 Si1 Ca1 Si4 -10.49(9)
C2 Si1 Ca1 Si4 -174.79(8)
N1 Si1 Ca1 Si5 -25.48(7)
C1 Si1 Ca1 Si5 -119.72(9)
C2 Si1 Ca1 Si5 75.98(9)
N1 Si1 Ca1 Ca2 36.56(7)
C1 Si1 Ca1 Ca2 -57.68(9)
C2 Si1 Ca1 Ca2 138.02(8)
N1 Si1 Ca1 Si6 -90.80(7)
C1 Si1 Ca1 Si6 174.96(9)
C2 Si1 Ca1 Si6 10.66(9)
N2 Si4 Ca1 N3 141.88(8)
C8 Si4 Ca1 N3 50.30(11)
C7 Si4 Ca1 N3 -114.41(9)
N2 Si4 Ca1 O1 -115.89(7)
C8 Si4 Ca1 O1 152.53(10)
C7 Si4 Ca1 O1 -12.18(8)
N2 Si4 Ca1 N1 26.37(8)
C8 Si4 Ca1 N1 -65.21(11)
C7 Si4 Ca1 N1 130.08(9)
C8 Si4 Ca1 N2 -91.58(12)
C7 Si4 Ca1 N2 103.71(10)
N2 Si4 Ca1 Si1 -10.64(7)
C8 Si4 Ca1 Si1 -102.22(10)
C7 Si4 Ca1 Si1 93.07(8)
N2 Si4 Ca1 Si5 119.43(7)
C8 Si4 Ca1 Si5 27.85(10)
C7 Si4 Ca1 Si5 -136.86(8)
N2 Si4 Ca1 Ca2 37.09(6)
C8 Si4 Ca1 Ca2 -54.49(10)
C7 Si4 Ca1 Ca2 140.80(8)
N2 Si4 Ca1 Si6 163.93(7)
C8 Si4 Ca1 Si6 72.35(10)
C7 Si4 Ca1 Si6 -92.36(8)
C10 Si5 Ca1 N3 -99.80(12)
C9 Si5 Ca1 N3 83.64(13)
N3 Si5 Ca1 O1 53.24(9)
C10 Si5 Ca1 O1 -46.56(10)
C9 Si5 Ca1 O1 136.88(11)
N3 Si5 Ca1 N1 -111.43(9)
C10 Si5 Ca1 N1 148.77(9)
C9 Si5 Ca1 N1 -27.79(11)
N3 Si5 Ca1 N2 162.25(9)
C10 Si5 Ca1 N2 62.45(9)
C9 Si5 Ca1 N2 -114.11(11)
N3 Si5 Ca1 Si1 -97.78(8)
C10 Si5 Ca1 Si1 162.42(8)
C9 Si5 Ca1 Si1 -14.14(11)
N3 Si5 Ca1 Si4 133.36(8)
C10 Si5 Ca1 Si4 33.55(9)
C9 Si5 Ca1 Si4 -143.01(10)
N3 Si5 Ca1 Ca2 -155.87(8)
C10 Si5 Ca1 Ca2 104.33(9)
C9 Si5 Ca1 Ca2 -72.23(10)
N3 Si5 Ca1 Si6 2.99(8)
C10 Si5 Ca1 Si6 -96.81(9)
C9 Si5 Ca1 Si6 86.63(10)
C12 Si6 Ca1 N3 -76.30(15)
C11 Si6 Ca1 N3 87.30(13)
N3 Si6 Ca1 O1 -143.54(11)
C12 Si6 Ca1 O1 140.16(11)
C11 Si6 Ca1 O1 -56.24(9)
N3 Si6 Ca1 N1 76.78(11)
C12 Si6 Ca1 N1 0.49(12)
C11 Si6 Ca1 N1 164.09(9)
N3 Si6 Ca1 N2 -45.09(12)
C12 Si6 Ca1 N2 -121.38(13)
C11 Si6 Ca1 N2 42.22(11)
N3 Si6 Ca1 Si1 113.24(10)
C12 Si6 Ca1 Si1 36.94(11)
C11 Si6 Ca1 Si1 -159.46(8)
N3 Si6 Ca1 Si4 -61.75(10)
C12 Si6 Ca1 Si4 -138.05(11)
C11 Si6 Ca1 Si4 25.55(9)
N3 Si6 Ca1 Si5 -3.69(10)
C12 Si6 Ca1 Si5 -79.98(11)
C11 Si6 Ca1 Si5 83.62(8)
N3 Si6 Ca1 Ca2 24.48(10)
C12 Si6 Ca1 Ca2 -51.82(11)
C11 Si6 Ca1 Ca2 111.78(8)
Si7 N4 Ca2 O2 77.93(8)
Si8 N4 Ca2 O2 -105.92(10)
Si7 N4 Ca2 N2 -66.60(9)
Si8 N4 Ca2 N2 109.55(10)
Si7 N4 Ca2 N1 171.58(7)
Si8 N4 Ca2 N1 -12.27(16)
Si7 N4 Ca2 Si3 -29.16(9)
Si8 N4 Ca2 Si3 146.99(8)
Si7 N4 Ca2 Si2 157.37(6)
Si8 N4 Ca2 Si2 -26.48(11)
Si8 N4 Ca2 Si7 176.15(16)
Si7 N4 Ca2 Ca1 -120.23(6)
Si8 N4 Ca2 Ca1 55.93(12)
Si7 N4 Ca2 Si8 -176.15(16)
C21 O2 Ca2 N4 -140.57(17)
C24 O2 Ca2 N4 39.34(13)
C21 O2 Ca2 N2 -10.7(2)
C24 O2 Ca2 N2 169.18(12)
C21 O2 Ca2 N1 74.38(17)
C24 O2 Ca2 N1 -105.71(13)
C21 O2 Ca2 Si3 -17.49(17)
C24 O2 Ca2 Si3 162.41(12)
C21 O2 Ca2 Si2 104.53(16)
C24 O2 Ca2 Si2 -75.56(12)
C21 O2 Ca2 Si7 -110.20(16)
C24 O2 Ca2 Si7 69.71(12)
C21 O2 Ca2 Ca1 59.40(18)
C24 O2 Ca2 Ca1 -120.69(12)
C21 O2 Ca2 Si8 -162.44(16)
C24 O2 Ca2 Si8 17.46(12)
Si4 N2 Ca2 N4 -29.08(12)
Si3 N2 Ca2 N4 108.51(7)
Ca1 N2 Ca2 N4 -122.90(5)
Si4 N2 Ca2 O2 -149.69(8)
Si3 N2 Ca2 O2 -12.11(11)
Ca1 N2 Ca2 O2 116.49(7)
Si4 N2 Ca2 N1 121.62(10)
Si3 N2 Ca2 N1 -100.79(7)
Ca1 N2 Ca2 N1 27.80(5)
Si4 N2 Ca2 Si3 -137.59(14)
Ca1 N2 Ca2 Si3 128.60(8)
Si4 N2 Ca2 Si2 107.29(9)
Si3 N2 Ca2 Si2 -115.13(6)
Ca1 N2 Ca2 Si2 13.47(5)
Si4 N2 Ca2 Si7 -57.82(10)
Si3 N2 Ca2 Si7 79.77(6)
Ca1 N2 Ca2 Si7 -151.63(3)
Si4 N2 Ca2 Ca1 93.82(10)
Si3 N2 Ca2 Ca1 -128.60(8)
Si4 N2 Ca2 Si8 -3.61(12)
Si3 N2 Ca2 Si8 133.98(5)
Ca1 N2 Ca2 Si8 -97.42(4)
Si1 N1 Ca2 N4 -163.37(9)
Si2 N1 Ca2 N4 -24.61(13)
Ca1 N1 Ca2 N4 102.31(9)
Si1 N1 Ca2 O2 -71.31(10)
Si2 N1 Ca2 O2 67.45(7)
Ca1 N1 Ca2 O2 -165.63(5)
Si1 N1 Ca2 N2 66.24(10)
Si2 N1 Ca2 N2 -155.00(7)
Ca1 N1 Ca2 N2 -28.08(5)
Si1 N1 Ca2 Si3 34.05(10)
Si2 N1 Ca2 Si3 172.81(6)
Ca1 N1 Ca2 Si3 -60.26(4)
Si1 N1 Ca2 Si2 -138.76(14)
Ca1 N1 Ca2 Si2 126.92(8)
Si1 N1 Ca2 Ca1 94.31(11)
Si2 N1 Ca2 Ca1 -126.92(8)
Si1 N1 Ca2 Si8 -168.97(8)
Si2 N1 Ca2 Si8 -30.21(8)
Ca1 N1 Ca2 Si8 96.71(4)
N2 Si3 Ca2 N4 -90.51(8)
C6 Si3 Ca2 N4 178.16(10)
C5 Si3 Ca2 N4 11.93(10)
N2 Si3 Ca2 O2 171.57(7)
C6 Si3 Ca2 O2 80.24(10)
C5 Si3 Ca2 O2 -85.99(9)
C6 Si3 Ca2 N2 -91.34(12)
C5 Si3 Ca2 N2 102.43(11)
N2 Si3 Ca2 N1 77.79(8)
C6 Si3 Ca2 N1 -13.55(10)
C5 Si3 Ca2 N1 -179.78(9)
N2 Si3 Ca2 Si2 82.39(7)
C6 Si3 Ca2 Si2 -8.95(10)
C5 Si3 Ca2 Si2 -175.18(8)
N2 Si3 Ca2 Si7 -105.01(7)
C6 Si3 Ca2 Si7 163.65(10)
C5 Si3 Ca2 Si7 -2.58(8)
N2 Si3 Ca2 Ca1 36.67(7)
C6 Si3 Ca2 Ca1 -54.67(10)
C5 Si3 Ca2 Ca1 139.11(8)
N2 Si3 Ca2 Si8 -71.39(7)
C6 Si3 Ca2 Si8 -162.73(9)
C5 Si3 Ca2 Si8 31.04(9)
N1 Si2 Ca2 N4 164.82(8)
C3 Si2 Ca2 N4 78.88(12)
C4 Si2 Ca2 N4 -89.54(8)
N1 Si2 Ca2 O2 -111.05(8)
C3 Si2 Ca2 O2 163.00(12)
C4 Si2 Ca2 O2 -5.41(8)
N1 Si2 Ca2 N2 27.29(8)
C3 Si2 Ca2 N2 -58.66(12)
C4 Si2 Ca2 N2 132.93(8)
C3 Si2 Ca2 N1 -85.94(13)
C4 Si2 Ca2 N1 105.64(10)
N1 Si2 Ca2 Si3 -8.59(7)
C3 Si2 Ca2 Si3 -94.53(12)
C4 Si2 Ca2 Si3 97.05(7)
N1 Si2 Ca2 Si7 -176.64(7)
C3 Si2 Ca2 Si7 97.42(12)
C4 Si2 Ca2 Si7 -71.00(8)
N1 Si2 Ca2 Ca1 37.63(7)
C3 Si2 Ca2 Ca1 -48.32(12)
C4 Si2 Ca2 Ca1 143.27(7)
N1 Si2 Ca2 Si8 154.88(7)
C3 Si2 Ca2 Si8 68.94(12)
C4 Si2 Ca2 Si8 -99.48(7)
C14 Si7 Ca2 N4 -84.81(14)
C13 Si7 Ca2 N4 99.15(11)
N4 Si7 Ca2 O2 -99.58(8)
C14 Si7 Ca2 O2 175.61(12)
C13 Si7 Ca2 O2 -0.43(9)
N4 Si7 Ca2 N2 123.22(9)
C14 Si7 Ca2 N2 38.41(12)
C13 Si7 Ca2 N2 -137.63(9)
N4 Si7 Ca2 Si3 155.58(8)
C14 Si7 Ca2 Si3 70.77(12)
C13 Si7 Ca2 Si3 -105.27(8)
N4 Si7 Ca2 Si2 -34.44(8)
C14 Si7 Ca2 Si2 -119.25(12)
C13 Si7 Ca2 Si2 64.71(9)
N4 Si7 Ca2 Ca1 91.41(8)
C14 Si7 Ca2 Ca1 6.60(12)
C13 Si7 Ca2 Ca1 -169.44(8)
N4 Si7 Ca2 Si8 1.85(8)
C14 Si7 Ca2 Si8 -82.96(11)
C13 Si7 Ca2 Si8 101.00(8)
N3 Ca1 Ca2 N4 -36.82(7)
O1 Ca1 Ca2 N4 112.21(8)
N1 Ca1 Ca2 N4 -131.62(7)
N2 Ca1 Ca2 N4 89.07(7)
Si1 Ca1 Ca2 N4 -158.06(6)
Si4 Ca1 Ca2 N4 61.64(6)
Si5 Ca1 Ca2 N4 -24.14(6)
Si6 Ca1 Ca2 N4 -47.23(6)
N3 Ca1 Ca2 O2 116.06(7)
O1 Ca1 Ca2 O2 -94.91(8)
N1 Ca1 Ca2 O2 21.26(7)
N2 Ca1 Ca2 O2 -118.05(7)
Si1 Ca1 Ca2 O2 -5.18(5)
Si4 Ca1 Ca2 O2 -145.47(5)
Si5 Ca1 Ca2 O2 128.74(5)
Si6 Ca1 Ca2 O2 105.65(5)
N3 Ca1 Ca2 N2 -125.90(7)
O1 Ca1 Ca2 N2 23.14(8)
N1 Ca1 Ca2 N2 139.31(7)
Si1 Ca1 Ca2 N2 112.87(5)
Si4 Ca1 Ca2 N2 -27.43(5)
Si5 Ca1 Ca2 N2 -113.21(5)
Si6 Ca1 Ca2 N2 -136.30(5)
N3 Ca1 Ca2 N1 94.80(7)
O1 Ca1 Ca2 N1 -116.17(8)
N2 Ca1 Ca2 N1 -139.31(7)
Si1 Ca1 Ca2 N1 -26.44(5)
Si4 Ca1 Ca2 N1 -166.73(5)
Si5 Ca1 Ca2 N1 107.48(5)
Si6 Ca1 Ca2 N1 84.39(5)
N3 Ca1 Ca2 Si3 -152.70(5)
O1 Ca1 Ca2 Si3 -3.67(6)
N1 Ca1 Ca2 Si3 112.50(5)
N2 Ca1 Ca2 Si3 -26.80(5)
Si1 Ca1 Ca2 Si3 86.07(2)
Si4 Ca1 Ca2 Si3 -54.227(17)
Si5 Ca1 Ca2 Si3 -140.011(19)
Si6 Ca1 Ca2 Si3 -163.11(2)
N3 Ca1 Ca2 Si2 67.36(5)
O1 Ca1 Ca2 Si2 -143.61(6)
N1 Ca1 Ca2 Si2 -27.44(5)
N2 Ca1 Ca2 Si2 -166.75(5)
Si1 Ca1 Ca2 Si2 -53.880(18)
Si4 Ca1 Ca2 Si2 165.825(19)
Si5 Ca1 Ca2 Si2 80.041(18)
Si6 Ca1 Ca2 Si2 56.95(2)
N3 Ca1 Ca2 Si7 -79.99(5)
O1 Ca1 Ca2 Si7 69.04(7)
N1 Ca1 Ca2 Si7 -174.79(6)
N2 Ca1 Ca2 Si7 45.90(5)
Si1 Ca1 Ca2 Si7 158.77(3)
Si4 Ca1 Ca2 Si7 18.48(3)
Si5 Ca1 Ca2 Si7 -67.31(3)
Si6 Ca1 Ca2 Si7 -90.40(3)
N3 Ca1 Ca2 Si8 -15.84(5)
O1 Ca1 Ca2 Si8 133.19(6)
N1 Ca1 Ca2 Si8 -110.64(5)
N2 Ca1 Ca2 Si8 110.05(5)
Si1 Ca1 Ca2 Si8 -137.08(2)
Si4 Ca1 Ca2 Si8 82.629(19)
Si5 Ca1 Ca2 Si8 -3.16(2)
Si6 Ca1 Ca2 Si8 -26.25(3)
C16 Si8 Ca2 N4 77.47(14)
C15 Si8 Ca2 N4 -82.00(13)
N4 Si8 Ca2 O2 74.66(11)
C16 Si8 Ca2 O2 152.13(11)
C15 Si8 Ca2 O2 -7.34(9)
N4 Si8 Ca2 N2 -83.18(11)
C16 Si8 Ca2 N2 -5.71(11)
C15 Si8 Ca2 N2 -165.18(9)
N4 Si8 Ca2 N1 171.68(11)
C16 Si8 Ca2 N1 -110.85(11)
C15 Si8 Ca2 N1 89.68(10)
N4 Si8 Ca2 Si3 -45.80(11)
C16 Si8 Ca2 Si3 31.67(11)
C15 Si8 Ca2 Si3 -127.80(9)
N4 Si8 Ca2 Si2 155.97(10)
C16 Si8 Ca2 Si2 -126.56(10)
C15 Si8 Ca2 Si2 73.97(9)
N4 Si8 Ca2 Si7 -2.45(10)
C16 Si8 Ca2 Si7 75.02(10)
C15 Si8 Ca2 Si7 -84.45(9)
N4 Si8 Ca2 Ca1 -136.03(10)
C16 Si8 Ca2 Ca1 -58.56(10)
C15 Si8 Ca2 Ca1 141.97(9)
C20 O1 C17 C18 3.7(3)
Ca1 O1 C17 C18 175.21(13)
O1 C17 C18 C19 17.7(3)
C17 C18 C19 C20 -31.4(2)
C17 O1 C20 C19 -24.1(2)
Ca1 O1 C20 C19 163.48(13)
C18 C19 C20 O1 34.4(2)
C24 O2 C21 C22 -22.6(2)
Ca2 O2 C21 C22 157.31(14)
O2 C21 C22 C23 36.3(2)
C21 C22 C23 C24 -35.8(2)
C21 O2 C24 C23 -0.5(2)
Ca2 O2 C24 C23 179.57(14)
C22 C23 C24 O2 22.9(2)
C28 Si10 N5 Si9 92.15(12)
C27 Si10 N5 Si9 -37.08(14)
Ca3 Si10 N5 Si9 -141.75(13)
C28 Si10 N5 Ca3 -126.10(8)
C27 Si10 N5 Ca3 104.66(9)
C28 Si10 N5 Ca4 -34.43(13)
C27 Si10 N5 Ca4 -163.67(9)
Ca3 Si10 N5 Ca4 91.67(9)
C25 Si9 N5 Si10 89.61(12)
C26 Si9 N5 Si10 -37.10(14)
Ca4 Si9 N5 Si10 -139.26(13)
C25 Si9 N5 Ca3 -37.94(14)
C26 Si9 N5 Ca3 -164.66(10)
Ca4 Si9 N5 Ca3 93.18(10)
C25 Si9 N5 Ca4 -131.12(8)
C26 Si9 N5 Ca4 102.16(9)
C31 Si12 N6 Si11 94.59(12)
C32 Si12 N6 Si11 -33.65(15)
Ca4 Si12 N6 Si11 -140.89(13)
C31 Si12 N6 Ca3 -33.98(15)
C32 Si12 N6 Ca3 -162.21(11)
Ca4 Si12 N6 Ca3 90.54(10)
C31 Si12 N6 Ca4 -124.52(8)
C32 Si12 N6 Ca4 107.24(9)
C29 Si11 N6 Si12 90.74(13)
C30 Si11 N6 Si12 -38.56(15)
Ca3 Si11 N6 Si12 -144.78(13)
C29 Si11 N6 Ca3 -124.48(9)
C30 Si11 N6 Ca3 106.22(9)
C29 Si11 N6 Ca4 -34.59(14)
C30 Si11 N6 Ca4 -163.88(10)
Ca3 Si11 N6 Ca4 89.89(10)
C36 Si14 N7 Si13 -53.58(17)
C35 Si14 N7 Si13 73.58(16)
Ca3 Si14 N7 Si13 179.33(18)
C36 Si14 N7 Ca3 127.09(9)
C35 Si14 N7 Ca3 -105.75(9)
C34 Si13 N7 Si14 166.48(13)
C33 Si13 N7 Si14 45.49(18)
Ca3 Si13 N7 Si14 -179.2(2)
C34 Si13 N7 Ca3 -14.30(13)
C33 Si13 N7 Ca3 -135.29(11)
C38 Si15 N8 Si16 58.83(17)
C37 Si15 N8 Si16 -63.88(17)
Ca4 Si15 N8 Si16 -178.6(2)
C38 Si15 N8 Ca4 -122.54(11)
C37 Si15 N8 Ca4 114.75(13)
C40 Si16 N8 Si15 -76.52(17)
C39 Si16 N8 Si15 49.68(18)
Ca4 Si16 N8 Si15 178.85(18)
C40 Si16 N8 Ca4 104.63(11)
C39 Si16 N8 Ca4 -129.17(10)
Si14 N7 Ca3 O3 131.64(7)
Si13 N7 Ca3 O3 -47.78(11)
Si14 N7 Ca3 N5 -81.01(8)
Si13 N7 Ca3 N5 99.56(10)
Si14 N7 Ca3 N6 21.57(11)
Si13 N7 Ca3 N6 -157.86(8)
Si14 N7 Ca3 Si11 45.87(8)
Si13 N7 Ca3 Si11 -133.56(9)
Si14 N7 Ca3 Si10 -113.73(6)
Si13 N7 Ca3 Si10 66.84(11)
Si13 N7 Ca3 Si14 -179.43(16)
Si14 N7 Ca3 Ca4 -30.89(8)
Si13 N7 Ca3 Ca4 149.69(8)
Si14 N7 Ca3 Si13 179.43(16)
C41 O3 Ca3 N7 146.11(17)
C44 O3 Ca3 N7 -31.62(17)
C41 O3 Ca3 N5 14.2(2)
C44 O3 Ca3 N5 -163.50(15)
C41 O3 Ca3 N6 -77.38(18)
C44 O3 Ca3 N6 104.89(16)
C41 O3 Ca3 Si11 -107.68(17)
C44 O3 Ca3 Si11 74.60(16)
C41 O3 Ca3 Si10 14.68(18)
C44 O3 Ca3 Si10 -163.04(15)
C41 O3 Ca3 Si14 172.43(16)
C44 O3 Ca3 Si14 -5.29(17)
C41 O3 Ca3 Ca4 -60.2(2)
C44 O3 Ca3 Ca4 122.05(15)
C41 O3 Ca3 Si13 128.88(17)
C44 O3 Ca3 Si13 -48.85(16)
Si10 N5 Ca3 N7 -127.81(7)
Si9 N5 Ca3 N7 9.21(12)
Ca4 N5 Ca3 N7 106.07(6)
Si10 N5 Ca3 O3 0.82(11)
Si9 N5 Ca3 O3 137.83(10)
Ca4 N5 Ca3 O3 -125.30(7)
Si10 N5 Ca3 N6 97.48(7)
Si9 N5 Ca3 N6 -125.51(11)
Ca4 N5 Ca3 N6 -28.64(5)
Si10 N5 Ca3 Si11 110.73(6)
Si9 N5 Ca3 Si11 -112.26(9)
Ca4 N5 Ca3 Si11 -15.39(6)
Si9 N5 Ca3 Si10 137.02(14)
Ca4 N5 Ca3 Si10 -126.12(8)
Si10 N5 Ca3 Si14 -159.66(5)
Si9 N5 Ca3 Si14 -22.64(11)
Ca4 N5 Ca3 Si14 74.22(4)
Si10 N5 Ca3 Ca4 126.12(8)
Si9 N5 Ca3 Ca4 -96.86(11)
Si10 N5 Ca3 Si13 -102.87(6)
Si9 N5 Ca3 Si13 34.15(11)
Ca4 N5 Ca3 Si13 131.01(3)
Si12 N6 Ca3 N7 -177.17(9)
Si11 N6 Ca3 N7 45.40(10)
Ca4 N6 Ca3 N7 -84.07(8)
Si12 N6 Ca3 O3 72.41(12)
Si11 N6 Ca3 O3 -65.03(7)
Ca4 N6 Ca3 O3 165.51(5)
Si12 N6 Ca3 N5 -64.40(11)
Si11 N6 Ca3 N5 158.16(7)
Ca4 N6 Ca3 N5 28.70(5)
Si12 N6 Ca3 Si11 137.44(15)
Ca4 N6 Ca3 Si11 -129.46(8)
Si12 N6 Ca3 Si10 -31.47(11)
Si11 N6 Ca3 Si10 -168.91(6)
Ca4 N6 Ca3 Si10 61.63(4)
Si12 N6 Ca3 Si14 -165.78(10)
Si11 N6 Ca3 Si14 56.79(6)
Ca4 N6 Ca3 Si14 -72.68(4)
Si12 N6 Ca3 Ca4 -93.10(11)
Si11 N6 Ca3 Ca4 129.46(8)
Si12 N6 Ca3 Si13 162.92(6)
Si11 N6 Ca3 Si13 25.48(13)
Ca4 N6 Ca3 Si13 -103.99(8)
N6 Si11 Ca3 N7 -147.31(8)
C29 Si11 Ca3 N7 -55.51(11)
C30 Si11 Ca3 N7 109.19(9)
N6 Si11 Ca3 O3 115.37(8)
C29 Si11 Ca3 O3 -152.84(11)
C30 Si11 Ca3 O3 11.87(9)
N6 Si11 Ca3 N5 -24.41(8)
C29 Si11 Ca3 N5 67.39(11)
C30 Si11 Ca3 N5 -127.91(9)
C29 Si11 Ca3 N6 91.80(12)
C30 Si11 Ca3 N6 -103.50(10)
N6 Si11 Ca3 Si10 13.25(7)
C29 Si11 Ca3 Si10 105.05(10)
C30 Si11 Ca3 Si10 -90.25(8)
N6 Si11 Ca3 Si14 -125.18(7)
C29 Si11 Ca3 Si14 -33.38(10)
C30 Si11 Ca3 Si14 131.32(8)
N6 Si11 Ca3 Ca4 -36.12(7)
C29 Si11 Ca3 Ca4 55.68(10)
C30 Si11 Ca3 Ca4 -139.62(8)
N6 Si11 Ca3 Si13 -167.13(7)
C29 Si11 Ca3 Si13 -75.34(10)
C30 Si11 Ca3 Si13 89.37(8)
N5 Si10 Ca3 N7 68.18(8)
C28 Si10 Ca3 N7 159.45(10)
C27 Si10 Ca3 N7 -35.08(10)
N5 Si10 Ca3 O3 -179.42(8)
C28 Si10 Ca3 O3 -88.15(10)
C27 Si10 Ca3 O3 77.32(9)
C28 Si10 Ca3 N5 91.27(11)
C27 Si10 Ca3 N5 -103.26(10)
N5 Si10 Ca3 N6 -81.13(8)
C28 Si10 Ca3 N6 10.14(10)
C27 Si10 Ca3 N6 175.61(9)
N5 Si10 Ca3 Si11 -88.41(7)
C28 Si10 Ca3 Si11 2.86(10)
C27 Si10 Ca3 Si11 168.33(8)
N5 Si10 Ca3 Si14 27.56(7)
C28 Si10 Ca3 Si14 118.83(9)
C27 Si10 Ca3 Si14 -75.70(8)
N5 Si10 Ca3 Ca4 -38.52(7)
C28 Si10 Ca3 Ca4 52.75(9)
C27 Si10 Ca3 Ca4 -141.78(8)
N5 Si10 Ca3 Si13 91.94(7)
C28 Si10 Ca3 Si13 -176.78(9)
C27 Si10 Ca3 Si13 -11.31(8)
C36 Si14 Ca3 N7 -86.27(12)
C35 Si14 Ca3 N7 99.75(11)
N7 Si14 Ca3 O3 -57.02(9)
C36 Si14 Ca3 O3 -143.29(10)
C35 Si14 Ca3 O3 42.73(9)
N7 Si14 Ca3 N5 107.97(9)
C36 Si14 Ca3 N5 21.70(10)
C35 Si14 Ca3 N5 -152.29(9)
N7 Si14 Ca3 N6 -164.08(9)
C36 Si14 Ca3 N6 109.65(10)
C35 Si14 Ca3 N6 -64.33(9)
N7 Si14 Ca3 Si11 -136.38(8)
C36 Si14 Ca3 Si11 137.35(10)
C35 Si14 Ca3 Si11 -36.64(8)
N7 Si14 Ca3 Si10 92.93(8)
C36 Si14 Ca3 Si10 6.66(10)
C35 Si14 Ca3 Si10 -167.33(8)
N7 Si14 Ca3 Ca4 152.22(8)
C36 Si14 Ca3 Ca4 65.95(10)
C35 Si14 Ca3 Ca4 -108.04(8)
N7 Si14 Ca3 Si13 -0.28(8)
C36 Si14 Ca3 Si13 -86.55(10)
C35 Si14 Ca3 Si13 99.47(8)
C34 Si13 Ca3 N7 166.11(13)
C33 Si13 Ca3 N7 64.98(15)
N7 Si13 Ca3 O3 132.51(11)
C34 Si13 Ca3 O3 -61.38(8)
C33 Si13 Ca3 O3 -162.51(12)
N7 Si13 Ca3 N5 -89.40(11)
C34 Si13 Ca3 N5 76.71(9)
C33 Si13 Ca3 N5 -24.42(12)
N7 Si13 Ca3 N6 38.51(14)
C34 Si13 Ca3 N6 -155.38(12)
C33 Si13 Ca3 N6 103.49(14)
N7 Si13 Ca3 Si11 54.79(10)
C34 Si13 Ca3 Si11 -139.10(8)
C33 Si13 Ca3 Si11 119.77(11)
N7 Si13 Ca3 Si10 -125.57(10)
C34 Si13 Ca3 Si10 40.54(8)
C33 Si13 Ca3 Si10 -60.58(11)
N7 Si13 Ca3 Si14 0.37(10)
C34 Si13 Ca3 Si14 166.47(8)
C33 Si13 Ca3 Si14 65.35(11)
N7 Si13 Ca3 Ca4 -39.70(10)
C34 Si13 Ca3 Ca4 126.41(8)
C33 Si13 Ca3 Ca4 25.28(12)
Si15 N8 Ca4 O4 110.17(11)
Si16 N8 Ca4 O4 -70.90(8)
Si15 N8 Ca4 N6 -102.45(11)
Si16 N8 Ca4 N6 76.48(9)
Si15 N8 Ca4 N5 7.11(17)
Si16 N8 Ca4 N5 -173.96(7)
Si15 N8 Ca4 Si12 -138.73(9)
Si16 N8 Ca4 Si12 40.21(9)
Si15 N8 Ca4 Si16 -178.93(17)
Si15 N8 Ca4 Si9 28.20(12)
Si16 N8 Ca4 Si9 -152.87(6)
Si15 N8 Ca4 Ca3 -51.30(12)
Si16 N8 Ca4 Ca3 127.64(6)
Si16 N8 Ca4 Si15 178.93(17)
C48 O4 Ca4 N8 122.54(18)
C45 O4 Ca4 N8 -45.28(15)
C48 O4 Ca4 N6 -7.5(2)
C45 O4 Ca4 N6 -175.30(14)
C48 O4 Ca4 N5 -95.35(18)
C45 O4 Ca4 N5 96.84(15)
C48 O4 Ca4 Si12 -0.77(18)
C45 O4 Ca4 Si12 -168.59(14)
C48 O4 Ca4 Si16 93.04(17)
C45 O4 Ca4 Si16 -74.78(15)
C48 O4 Ca4 Si9 -124.10(17)
C45 O4 Ca4 Si9 68.08(15)
C48 O4 Ca4 Ca3 -81.84(18)
C45 O4 Ca4 Ca3 110.34(15)
C48 O4 Ca4 Si15 144.05(17)
C45 O4 Ca4 Si15 -23.77(15)
Si12 N6 Ca4 N8 -111.95(7)
Si11 N6 Ca4 N8 23.12(12)
Ca3 N6 Ca4 N8 115.51(6)
Si12 N6 Ca4 O4 11.80(11)
Si11 N6 Ca4 O4 146.87(9)
Ca3 N6 Ca4 O4 -120.74(7)
Si12 N6 Ca4 N5 104.47(7)
Si11 N6 Ca4 N5 -120.46(11)
Ca3 N6 Ca4 N5 -28.07(5)
Si11 N6 Ca4 Si12 135.07(14)
Ca3 N6 Ca4 Si12 -132.54(8)
Si12 N6 Ca4 Si16 -80.97(6)
Si11 N6 Ca4 Si16 54.10(11)
Ca3 N6 Ca4 Si16 146.49(3)
Si12 N6 Ca4 Si9 117.34(6)
Si11 N6 Ca4 Si9 -107.59(10)
Ca3 N6 Ca4 Si9 -15.20(5)
Si12 N6 Ca4 Ca3 132.54(8)
Si11 N6 Ca4 Ca3 -92.39(11)
Si12 N6 Ca4 Si15 -136.68(5)
Si11 N6 Ca4 Si15 -1.61(12)
Ca3 N6 Ca4 Si15 90.78(4)
Si10 N5 Ca4 N8 174.43(9)
Si9 N5 Ca4 N8 38.25(12)
Ca3 N5 Ca4 N8 -90.74(9)
Si10 N5 Ca4 O4 72.98(10)
Si9 N5 Ca4 O4 -63.21(7)
Ca3 N5 Ca4 O4 167.81(5)
Si10 N5 Ca4 N6 -66.37(10)
Si9 N5 Ca4 N6 157.45(7)
Ca3 N5 Ca4 N6 28.47(5)
Si10 N5 Ca4 Si12 -34.37(9)
Si9 N5 Ca4 Si12 -170.55(6)
Ca3 N5 Ca4 Si12 60.47(4)
Si10 N5 Ca4 Si9 136.18(14)
Ca3 N5 Ca4 Si9 -128.98(8)
Si10 N5 Ca4 Ca3 -94.84(10)
Si9 N5 Ca4 Ca3 128.98(8)
Si10 N5 Ca4 Si15 177.54(7)
Si9 N5 Ca4 Si15 41.36(7)
Ca3 N5 Ca4 Si15 -87.62(4)
N6 Si12 Ca4 N8 85.01(8)
C31 Si12 Ca4 N8 179.55(10)
C32 Si12 Ca4 N8 -17.50(10)
N6 Si12 Ca4 O4 -172.04(8)
C31 Si12 Ca4 O4 -77.50(10)
C32 Si12 Ca4 O4 85.45(9)
C31 Si12 Ca4 N6 94.54(12)
C32 Si12 Ca4 N6 -102.51(11)
N6 Si12 Ca4 N5 -74.39(8)
C31 Si12 Ca4 N5 20.15(10)
C32 Si12 Ca4 N5 -176.90(9)
N6 Si12 Ca4 Si16 104.57(7)
C31 Si12 Ca4 Si16 -160.89(9)
C32 Si12 Ca4 Si16 2.06(8)
N6 Si12 Ca4 Si9 -80.46(7)
C31 Si12 Ca4 Si9 14.08(10)
C32 Si12 Ca4 Si9 177.03(8)
N6 Si12 Ca4 Ca3 -33.87(7)
C31 Si12 Ca4 Ca3 60.67(9)
C32 Si12 Ca4 Ca3 -136.38(8)
N6 Si12 Ca4 Si15 63.40(7)
C31 Si12 Ca4 Si15 157.93(9)
C32 Si12 Ca4 Si15 -39.11(9)
C40 Si16 Ca4 N8 -100.18(14)
C39 Si16 Ca4 N8 83.45(14)
N8 Si16 Ca4 O4 107.49(9)
C40 Si16 Ca4 O4 7.31(11)
C39 Si16 Ca4 O4 -169.07(13)
N8 Si16 Ca4 N6 -113.32(9)
C40 Si16 Ca4 N6 146.49(11)
C39 Si16 Ca4 N6 -29.88(13)
N8 Si16 Ca4 Si12 -146.20(8)
C40 Si16 Ca4 Si12 113.61(11)
C39 Si16 Ca4 Si12 -62.76(12)
N8 Si16 Ca4 Si9 40.23(9)
C40 Si16 Ca4 Si9 -59.95(11)
C39 Si16 Ca4 Si9 123.68(12)
N8 Si16 Ca4 Ca3 -77.37(9)
C40 Si16 Ca4 Ca3 -177.55(10)
C39 Si16 Ca4 Ca3 6.07(13)
N8 Si16 Ca4 Si15 -0.51(8)
C40 Si16 Ca4 Si15 -100.69(11)
C39 Si16 Ca4 Si15 82.94(12)
N5 Si9 Ca4 N8 -155.02(8)
C25 Si9 Ca4 N8 -68.65(12)
C26 Si9 Ca4 N8 101.83(9)
N5 Si9 Ca4 O4 116.40(8)
C25 Si9 Ca4 O4 -157.23(11)
C26 Si9 Ca4 O4 13.24(8)
N5 Si9 Ca4 N6 -24.51(8)
C25 Si9 Ca4 N6 61.86(11)
C26 Si9 Ca4 N6 -127.67(9)
C25 Si9 Ca4 N5 86.37(12)
C26 Si9 Ca4 N5 -103.16(10)
N5 Si9 Ca4 Si12 11.43(7)
C25 Si9 Ca4 Si12 97.80(11)
C26 Si9 Ca4 Si12 -91.72(8)
N5 Si9 Ca4 Si16 -176.31(7)
C25 Si9 Ca4 Si16 -89.94(11)
C26 Si9 Ca4 Si16 80.53(8)
N5 Si9 Ca4 Ca3 -36.13(7)
C25 Si9 Ca4 Ca3 50.23(10)
C26 Si9 Ca4 Ca3 -139.29(8)
N5 Si9 Ca4 Si15 -144.51(7)
C25 Si9 Ca4 Si15 -58.14(11)
C26 Si9 Ca4 Si15 112.33(8)
N7 Ca3 Ca4 N8 37.02(7)
O3 Ca3 Ca4 N8 -114.08(8)
N5 Ca3 Ca4 N8 131.10(7)
N6 Ca3 Ca4 N8 -90.26(7)
Si11 Ca3 Ca4 N8 -63.47(5)
Si10 Ca3 Ca4 N8 159.22(5)
Si14 Ca3 Ca4 N8 21.45(5)
Si13 Ca3 Ca4 N8 53.26(6)
N7 Ca3 Ca4 O4 -113.21(7)
O3 Ca3 Ca4 O4 95.70(9)
N5 Ca3 Ca4 O4 -19.13(8)
N6 Ca3 Ca4 O4 119.52(8)
Si11 Ca3 Ca4 O4 146.31(6)
Si10 Ca3 Ca4 O4 8.99(6)
Si14 Ca3 Ca4 O4 -128.78(6)
Si13 Ca3 Ca4 O4 -96.97(6)
N7 Ca3 Ca4 N6 127.28(7)
O3 Ca3 Ca4 N6 -23.82(8)
N5 Ca3 Ca4 N6 -138.65(7)
Si11 Ca3 Ca4 N6 26.79(5)
Si10 Ca3 Ca4 N6 -110.52(5)
Si14 Ca3 Ca4 N6 111.71(5)
Si13 Ca3 Ca4 N6 143.51(5)
N7 Ca3 Ca4 N5 -94.08(7)
O3 Ca3 Ca4 N5 114.82(8)
N6 Ca3 Ca4 N5 138.65(7)
Si11 Ca3 Ca4 N5 165.44(5)
Si10 Ca3 Ca4 N5 28.12(5)
Si14 Ca3 Ca4 N5 -109.65(5)
Si13 Ca3 Ca4 N5 -77.84(5)
N7 Ca3 Ca4 Si12 152.43(5)
O3 Ca3 Ca4 Si12 1.33(7)
N5 Ca3 Ca4 Si12 -113.50(5)
N6 Ca3 Ca4 Si12 25.15(5)
Si11 Ca3 Ca4 Si12 51.941(17)
Si10 Ca3 Ca4 Si12 -85.373(19)
Si14 Ca3 Ca4 Si12 136.857(18)
Si13 Ca3 Ca4 Si12 168.66(2)
N7 Ca3 Ca4 Si16 74.33(5)
O3 Ca3 Ca4 Si16 -76.77(7)
N5 Ca3 Ca4 Si16 168.40(6)
N6 Ca3 Ca4 Si16 -52.95(6)
Si11 Ca3 Ca4 Si16 -26.16(3)
Si10 Ca3 Ca4 Si16 -163.48(3)
Si14 Ca3 Ca4 Si16 58.75(3)
Si13 Ca3 Ca4 Si16 90.56(3)
N7 Ca3 Ca4 Si9 -67.68(5)
O3 Ca3 Ca4 Si9 141.22(7)
N5 Ca3 Ca4 Si9 26.39(5)
N6 Ca3 Ca4 Si9 165.04(5)
Si11 Ca3 Ca4 Si9 -168.170(19)
Si10 Ca3 Ca4 Si9 54.516(17)
Si14 Ca3 Ca4 Si9 -83.254(17)
Si13 Ca3 Ca4 Si9 -51.45(2)
N7 Ca3 Ca4 Si15 18.56(5)
O3 Ca3 Ca4 Si15 -132.54(7)
N5 Ca3 Ca4 Si15 112.64(5)
N6 Ca3 Ca4 Si15 -108.72(5)
Si11 Ca3 Ca4 Si15 -81.928(19)
Si10 Ca3 Ca4 Si15 140.76(2)
Si14 Ca3 Ca4 Si15 2.988(19)
Si13 Ca3 Ca4 Si15 34.79(3)
C38 Si15 Ca4 N8 75.84(14)
C37 Si15 Ca4 N8 -82.93(15)
N8 Si15 Ca4 O4 -72.00(12)
C38 Si15 Ca4 O4 3.84(10)
C37 Si15 Ca4 O4 -154.92(11)
N8 Si15 Ca4 N6 87.92(12)
C38 Si15 Ca4 N6 163.76(10)
C37 Si15 Ca4 N6 5.00(11)
N8 Si15 Ca4 N5 -174.93(12)
C38 Si15 Ca4 N5 -99.10(10)
C37 Si15 Ca4 N5 102.14(11)
N8 Si15 Ca4 Si12 55.00(11)
C38 Si15 Ca4 Si12 130.84(10)
C37 Si15 Ca4 Si12 -27.92(11)
N8 Si15 Ca4 Si16 0.68(11)
C38 Si15 Ca4 Si16 76.52(10)
C37 Si15 Ca4 Si16 -82.24(10)
N8 Si15 Ca4 Si9 -154.26(11)
C38 Si15 Ca4 Si9 -78.42(10)
C37 Si15 Ca4 Si9 122.82(10)
N8 Si15 Ca4 Ca3 136.94(11)
C38 Si15 Ca4 Ca3 -147.22(10)
C37 Si15 Ca4 Ca3 54.02(10)
C44 O3 C41 C42 -6.4(3)
Ca3 O3 C41 C42 175.63(15)
O3 C41 C42 C43 25.0(3)
C41 C42 C43 C44 -34.1(3)
C41 O3 C44 C43 -14.6(3)
Ca3 O3 C44 C43 163.53(16)
C42 C43 C44 O3 30.3(3)
C48 O4 C45 C46 -5.4(3)
Ca4 O4 C45 C46 164.60(15)
O4 C45 C46 C47 26.5(3)
C45 C46 C47 C48 -36.7(3)
C45 O4 C48 C47 -17.8(2)
Ca4 O4 C48 C47 173.26(14)
C46 C47 C48 O4 34.0(3)
